data_4314568
loop_
_publ_author_name
'Miriam M. Gillett-Kunnath'
'Ivaylo Petrov'
'Slavi C. Sevov'

_publ_contact_author_address
;
University of Notre Dame
Department of Chemistry and Biochemistry
251 Nieuwland Science Hall
Notre Dame, Indiana 46556
;
_publ_contact_author_email ssevov@nd.edu
_publ_contact_author_name 'Sevov, S. C.'
_publ_section_title
;
 Heteroatomic Deltahedral Zintl Ions of Group 14 and their Alkenylation
;
_journal_name_full 'Inorganic Chemistry'
_journal_page_first 721
_journal_page_last 729
_journal_paper_doi 10.1021/ic9019487
_journal_volume 49
_journal_year 2010
_chemical_formula_moiety 'C5 H7 Ge1 Sn8,  3(C18 H36 K N2 O6) '
_chemical_formula_sum 'C61 H122 Ge K3 N8 O18 Sn8'
_chemical_formula_weight 2395.08
_chemical_name_systematic
; 
 (K-crypt)3[GeSn8-CHCHCpr] 1en 
;
_space_group_IT_number 14
_symmetry_cell_setting monoclinic
_symmetry_space_group_name_Hall '-P 2ybc'
_symmetry_space_group_name_H-M 'P 1 21/c 1'
_atom_sites_solution_hydrogens geom
_atom_sites_solution_primary direct
_atom_sites_solution_secondary difmap
_audit_creation_method SHELXL-97
_cell_angle_alpha 90.00
_cell_angle_beta 98.409(2)
_cell_angle_gamma 90.00
_cell_formula_units_Z 4
_cell_length_a 17.9132(9)
_cell_length_b 22.7967(11)
_cell_length_c 21.6922(12)
_cell_measurement_reflns_used 9757
_cell_measurement_temperature 100(2)
_cell_measurement_theta_max 26.81
_cell_measurement_theta_min 2.26
_cell_volume 8763.0(8)
_computing_cell_refinement 'Bruker SAINT v7.60A'
_computing_data_collection 'Bruker APEX-II v2008-6'
_computing_data_reduction 'Bruker SAINT v7.60A'
_computing_molecular_graphics SHELXL-XP
_computing_publication_material SHELXTL
_computing_structure_refinement 'SHELXL-97 (Sheldrick, 1997)'
_computing_structure_solution 'SHELXS-97 (Sheldrick, 1990)'
_diffrn_ambient_temperature 100(2)
_diffrn_detector_area_resol_mean 83.33
_diffrn_measured_fraction_theta_full 0.998
_diffrn_measured_fraction_theta_max 0.998
_diffrn_measurement_device_type 'Bruker X8-APEX-II'
_diffrn_measurement_method 'combination of \w/2\q-scans and \f-scans'
_diffrn_radiation_monochromator graphite
_diffrn_radiation_source 'fine-focus sealed tube'
_diffrn_radiation_type MoK\a
_diffrn_radiation_wavelength 0.71073
_diffrn_reflns_av_R_equivalents 0.0309
_diffrn_reflns_av_sigmaI/netI 0.0188
_diffrn_reflns_limit_h_max 22
_diffrn_reflns_limit_h_min -22
_diffrn_reflns_limit_k_max 29
_diffrn_reflns_limit_k_min -28
_diffrn_reflns_limit_l_max 27
_diffrn_reflns_limit_l_min -27
_diffrn_reflns_number 224841
_diffrn_reflns_theta_full 26.91
_diffrn_reflns_theta_max 26.91
_diffrn_reflns_theta_min 1.15
_exptl_absorpt_coefficient_mu 2.781
_exptl_absorpt_correction_T_max 0.9287
_exptl_absorpt_correction_T_min 0.8598
_exptl_absorpt_correction_type empirical
_exptl_absorpt_process_details 'Sheldrick, 2008'
_exptl_crystal_colour purple
_exptl_crystal_density_diffrn 1.815
_exptl_crystal_density_method 'not measured'
_exptl_crystal_description block
_exptl_crystal_F_000 4690
_exptl_crystal_size_max 0.06
_exptl_crystal_size_mid 0.03
_exptl_crystal_size_min 0.03
_refine_diff_density_max 4.238
_refine_diff_density_min -1.543
_refine_diff_density_rms 0.166
_refine_ls_extinction_method none
_refine_ls_goodness_of_fit_ref 1.063
_refine_ls_hydrogen_treatment mixed
_refine_ls_matrix_type full
_refine_ls_number_parameters 881
_refine_ls_number_reflns 18899
_refine_ls_number_restraints 6
_refine_ls_restrained_S_all 1.063
_refine_ls_R_factor_all 0.0564
_refine_ls_R_factor_gt 0.0432
_refine_ls_shift/su_max 0.095
_refine_ls_shift/su_mean 0.001
_refine_ls_structure_factor_coef Fsqd
_refine_ls_weighting_details 'calc w=1/[\s^2^(Fo^2^)+(0.0523P)^2^+71.2257P] where P=(Fo^2^+2Fc^2^)/3'
_refine_ls_weighting_scheme calc
_refine_ls_wR_factor_gt 0.1124
_refine_ls_wR_factor_ref 0.1249
_reflns_number_gt 15696
_reflns_number_total 18899
_reflns_threshold_expression >2sigma(I)
_cod_data_source_file ic9019487_si_002_4.cif
_cod_data_source_block cmpd3
_cod_original_sg_symbol_H-M 'P 21/c'
_cod_database_code 4314568

loop_
_symmetry_equiv_pos_as_xyz
'x, y, z'
'-x, y+1/2, -z+1/2'
'-x, -y, -z'
'x, -y-1/2, z-1/2'

loop_
_atom_site_label
_atom_site_type_symbol
_atom_site_fract_x
_atom_site_fract_y
_atom_site_fract_z
_atom_site_U_iso_or_equiv
_atom_site_adp_type
_atom_site_occupancy
_atom_site_symmetry_multiplicity
_atom_site_calc_flag
_atom_site_refinement_flags
_atom_site_disorder_assembly
_atom_site_disorder_group
C1 C 0.1993(5) 0.4529(3) 0.9238(4) 0.0504(19) Uani 1 1 d . . .
H1A H 0.1470 0.4584 0.9252 0.060 Uiso 1 1 calc R . .
C2 C 0.2417(5) 0.4414(3) 0.9783(4) 0.053(2) Uani 1 1 d . . .
H2A H 0.2171 0.4434 1.0142 0.064 Uiso 1 1 calc R . .
C3 C 0.3222(5) 0.4260(3) 0.9890(4) 0.053(2) Uani 1 1 d . . .
H3A H 0.3491 0.4270 0.9518 0.064 Uiso 1 1 calc R . .
C4 C 0.3676(7) 0.4432(5) 1.0503(4) 0.081(3) Uani 1 1 d . . .
H4A H 0.4206 0.4555 1.0502 0.097 Uiso 1 1 calc R . .
H4B H 0.3411 0.4640 1.0808 0.097 Uiso 1 1 calc R . .
C5 C 0.3487(6) 0.3810(4) 1.0379(4) 0.067(3) Uani 1 1 d . . .
H5A H 0.3105 0.3630 1.0606 0.081 Uiso 1 1 calc R . .
H5B H 0.3900 0.3544 1.0300 0.081 Uiso 1 1 calc R . .
K1 K 0.44045(7) 0.73846(6) 0.98757(6) 0.0294(3) Uani 1 1 d . . .
N1 N 0.4989(3) 0.8012(3) 1.1076(3) 0.0412(13) Uani 1 1 d . . .
N2 N 0.3794(3) 0.6734(2) 0.8709(2) 0.0368(12) Uani 1 1 d . . .
O1 O 0.5744(3) 0.8031(2) 0.9948(3) 0.0466(12) Uani 1 1 d . . .
O2 O 0.5291(3) 0.7285(2) 0.8917(2) 0.0427(11) Uani 1 1 d . . .
O3 O 0.3478(3) 0.82106(19) 1.0356(2) 0.0375(10) Uani 1 1 d . . .
O4 O 0.3020(2) 0.7740(2) 0.9144(2) 0.0345(9) Uani 1 1 d . . .
O5 O 0.4683(5) 0.6758(3) 1.1016(2) 0.079(2) Uani 1 1 d . . .
O6 O 0.4114(3) 0.6205(2) 0.9934(2) 0.0534(15) Uani 1 1 d . . .
C6 C 0.5604(5) 0.8403(3) 1.0948(4) 0.055(2) Uani 1 1 d . . .
H6A H 0.5899 0.8526 1.1349 0.066 Uiso 1 1 calc R . .
H6B H 0.5382 0.8759 1.0734 0.066 Uiso 1 1 calc R . .
C7 C 0.6133(4) 0.8123(4) 1.0551(4) 0.057(2) Uani 1 1 d . . .
H7A H 0.6573 0.8382 1.0532 0.068 Uiso 1 1 calc R . .
H7B H 0.6320 0.7744 1.0736 0.068 Uiso 1 1 calc R . .
C8 C 0.6236(5) 0.7856(4) 0.9514(5) 0.065(3) Uani 1 1 d . . .
H8A H 0.6501 0.7489 0.9660 0.077 Uiso 1 1 calc R . .
H8B H 0.6621 0.8164 0.9490 0.077 Uiso 1 1 calc R . .
C9 C 0.5794(5) 0.7763(3) 0.8892(4) 0.060(2) Uani 1 1 d . . .
H9A H 0.5505 0.8122 0.8757 0.071 Uiso 1 1 calc R . .
H9B H 0.6139 0.7679 0.8585 0.071 Uiso 1 1 calc R . .
C10 C 0.4914(5) 0.7146(4) 0.8317(3) 0.055(2) Uani 1 1 d . . .
H10A H 0.5288 0.7059 0.8036 0.066 Uiso 1 1 calc R . .
H10B H 0.4608 0.7485 0.8145 0.066 Uiso 1 1 calc R . .
C11 C 0.4416(5) 0.6627(3) 0.8353(3) 0.052(2) Uani 1 1 d . . .
H11A H 0.4204 0.6506 0.7925 0.062 Uiso 1 1 calc R . .
H11B H 0.4726 0.6298 0.8548 0.062 Uiso 1 1 calc R . .
C12 C 0.4378(5) 0.8360(4) 1.1261(4) 0.0526(19) Uani 1 1 d . . .
H12A H 0.4596 0.8666 1.1558 0.063 Uiso 1 1 calc R . .
H12B H 0.4059 0.8103 1.1483 0.063 Uiso 1 1 calc R . .
C13 C 0.3886(5) 0.8651(3) 1.0729(4) 0.0511(19) Uani 1 1 d . . .
H13A H 0.3530 0.8924 1.0891 0.061 Uiso 1 1 calc R . .
H13B H 0.4200 0.8879 1.0476 0.061 Uiso 1 1 calc R . .
C14 C 0.2911(4) 0.8468(3) 0.9907(3) 0.0414(16) Uani 1 1 d . . .
H14A H 0.3145 0.8744 0.9639 0.050 Uiso 1 1 calc R . .
H14B H 0.2547 0.8688 1.0119 0.050 Uiso 1 1 calc R . .
C15 C 0.2515(4) 0.7986(3) 0.9518(3) 0.0396(15) Uani 1 1 d . . .
H15A H 0.2346 0.7680 0.9791 0.047 Uiso 1 1 calc R . .
H15B H 0.2065 0.8144 0.9251 0.047 Uiso 1 1 calc R . .
C16 C 0.2642(4) 0.7334(3) 0.8696(3) 0.0433(16) Uani 1 1 d . . .
H16A H 0.2246 0.7541 0.8411 0.052 Uiso 1 1 calc R . .
H16B H 0.2399 0.7021 0.8913 0.052 Uiso 1 1 calc R . .
C17 C 0.3207(4) 0.7071(3) 0.8332(3) 0.0434(16) Uani 1 1 d . . .
H17A H 0.2939 0.6812 0.8006 0.052 Uiso 1 1 calc R . .
H17B H 0.3446 0.7389 0.8120 0.052 Uiso 1 1 calc R . .
C18 C 0.5271(5) 0.7593(3) 1.1559(3) 0.0504(19) Uani 1 1 d . . .
H18A H 0.5346 0.7798 1.1966 0.060 Uiso 1 1 calc R . .
H18B H 0.5770 0.7449 1.1480 0.060 Uiso 1 1 calc R . .
C19 C 0.4759(5) 0.7069(4) 1.1602(3) 0.053(2) Uani 1 1 d . . .
H19A H 0.4979 0.6808 1.1946 0.064 Uiso 1 1 calc R . .
H19B H 0.4258 0.7203 1.1687 0.064 Uiso 1 1 calc R . .
C20 C 0.4463(6) 0.6203(5) 1.1050(5) 0.077(3) Uani 1 1 d . . .
H20A H 0.4290 0.6025 1.1399 0.092 Uiso 1 1 calc R . .
C21 C 0.4533(6) 0.5908(3) 1.0454(4) 0.059(2) Uani 1 1 d . . .
H21A H 0.5072 0.5894 1.0399 0.071 Uiso 1 1 calc R . .
H21B H 0.4349 0.5500 1.0468 0.071 Uiso 1 1 calc R . .
C22 C 0.3973(5) 0.5853(3) 0.9397(3) 0.0474(18) Uani 1 1 d . . .
H22A H 0.3727 0.5483 0.9498 0.057 Uiso 1 1 calc R . .
H22B H 0.4456 0.5752 0.9252 0.057 Uiso 1 1 calc R . .
C23 C 0.3475(4) 0.6170(3) 0.8893(3) 0.0429(17) Uani 1 1 d . . .
H23A H 0.3378 0.5913 0.8522 0.051 Uiso 1 1 calc R . .
H23B H 0.2984 0.6249 0.9036 0.051 Uiso 1 1 calc R . .
K2 K 0.06766(7) 0.77801(6) 0.51170(6) 0.0289(3) Uani 1 1 d . . .
N3 N 0.1409(3) 0.7314(2) 0.6350(2) 0.0319(11) Uani 1 1 d . . .
N4 N -0.0020(3) 0.8144(2) 0.3853(2) 0.0292(10) Uani 1 1 d . . .
O7 O 0.0964(3) 0.66052(19) 0.5265(2) 0.0350(10) Uani 1 1 d . . .
O8 O 0.0638(3) 0.6945(2) 0.4056(2) 0.0415(11) Uani 1 1 d . . .
O9 O 0.1998(3) 0.8308(2) 0.5722(2) 0.0384(10) Uani 1 1 d . . .
O10 O 0.1446(3) 0.86028(18) 0.4487(2) 0.0328(9) Uani 1 1 d . . .
O11 O -0.0198(2) 0.76648(19) 0.60848(19) 0.0329(9) Uani 1 1 d . . .
O12 O -0.0810(2) 0.8211(2) 0.4957(2) 0.0346(10) Uani 1 1 d . . .
C24 C 0.1763(4) 0.6761(3) 0.6238(3) 0.0369(15) Uani 1 1 d . . .
H24A H 0.1939 0.6572 0.6645 0.044 Uiso 1 1 calc R . .
H24B H 0.2214 0.6842 0.6037 0.044 Uiso 1 1 calc R . .
C25 C 0.1263(4) 0.6333(3) 0.5836(3) 0.0349(14) Uani 1 1 d . . .
H25A H 0.1559 0.5983 0.5753 0.042 Uiso 1 1 calc R . .
H25B H 0.0845 0.6205 0.6057 0.042 Uiso 1 1 calc R . .
C26 C 0.0572(4) 0.6215(3) 0.4830(3) 0.0381(15) Uani 1 1 d . . .
H26A H 0.0209 0.5980 0.5031 0.046 Uiso 1 1 calc R . .
H26B H 0.0930 0.5943 0.4672 0.046 Uiso 1 1 calc R . .
C27 C 0.0153(4) 0.6571(4) 0.4295(3) 0.0495(19) Uani 1 1 d . . .
H27A H -0.0083 0.6303 0.3963 0.059 Uiso 1 1 calc R . .
H27B H -0.0254 0.6801 0.4446 0.059 Uiso 1 1 calc R . .
C28 C 0.0363(4) 0.7175(3) 0.3462(3) 0.0335(13) Uani 1 1 d . . .
H28A H 0.0157 0.6848 0.3189 0.040 Uiso 1 1 calc R . .
H28B H 0.0792 0.7344 0.3282 0.040 Uiso 1 1 calc R . .
C29 C -0.0237(3) 0.7638(3) 0.3451(3) 0.0320(13) Uani 1 1 d . . .
H29A H -0.0374 0.7778 0.3017 0.038 Uiso 1 1 calc R . .
H29B H -0.0693 0.7457 0.3579 0.038 Uiso 1 1 calc R . .
C30 C 0.1982(4) 0.7740(3) 0.6634(3) 0.0414(16) Uani 1 1 d . . .
H30A H 0.2312 0.7544 0.6980 0.050 Uiso 1 1 calc R . .
H30B H 0.1722 0.8067 0.6815 0.050 Uiso 1 1 calc R . .
C31 C 0.2464(4) 0.7987(3) 0.6190(3) 0.0397(15) Uani 1 1 d . . .
H31A H 0.2854 0.8248 0.6415 0.048 Uiso 1 1 calc R . .
H31B H 0.2721 0.7665 0.5997 0.048 Uiso 1 1 calc R . .
C32 C 0.2439(4) 0.8635(3) 0.5345(3) 0.0438(17) Uani 1 1 d . . .
H32A H 0.2738 0.8365 0.5120 0.053 Uiso 1 1 calc R . .
H32B H 0.2791 0.8897 0.5610 0.053 Uiso 1 1 calc R . .
C33 C 0.1917(5) 0.8991(3) 0.4888(3) 0.0451(17) Uani 1 1 d . . .
H33A H 0.1603 0.9249 0.5113 0.054 Uiso 1 1 calc R . .
H33B H 0.2213 0.9241 0.4639 0.054 Uiso 1 1 calc R . .
C34 C 0.0954(4) 0.8933(3) 0.4044(3) 0.0381(15) Uani 1 1 d . . .
H34A H 0.1249 0.9210 0.3825 0.046 Uiso 1 1 calc R . .
H34B H 0.0597 0.9161 0.4257 0.046 Uiso 1 1 calc R . .
C35 C 0.0525(4) 0.8514(3) 0.3584(3) 0.0371(15) Uani 1 1 d . . .
H35A H 0.0252 0.8742 0.3233 0.045 Uiso 1 1 calc R . .
H35B H 0.0891 0.8257 0.3413 0.045 Uiso 1 1 calc R . .
C36 C 0.0827(4) 0.7239(3) 0.6759(3) 0.0375(15) Uani 1 1 d . . .
H36A H 0.1074 0.7232 0.7198 0.045 Uiso 1 1 calc R . .
H36B H 0.0575 0.6856 0.6668 0.045 Uiso 1 1 calc R . .
C37 C 0.0241(4) 0.7717(3) 0.6682(3) 0.0377(15) Uani 1 1 d . . .
H37A H -0.0088 0.7682 0.7009 0.045 Uiso 1 1 calc R . .
H37B H 0.0489 0.8106 0.6724 0.045 Uiso 1 1 calc R . .
C38 C -0.0858(4) 0.8034(3) 0.6029(3) 0.0391(15) Uani 1 1 d . . .
H38A H -0.0706 0.8446 0.6119 0.047 Uiso 1 1 calc R . .
H38B H -0.1188 0.7910 0.6332 0.047 Uiso 1 1 calc R . .
C39 C -0.1272(4) 0.7986(3) 0.5384(3) 0.0380(15) Uani 1 1 d . . .
H39A H -0.1398 0.7571 0.5286 0.046 Uiso 1 1 calc R . .
H39B H -0.1748 0.8212 0.5350 0.046 Uiso 1 1 calc R . .
C40 C -0.1201(4) 0.8216(3) 0.4336(3) 0.0380(15) Uani 1 1 d . . .
H40A H -0.1674 0.8444 0.4319 0.046 Uiso 1 1 calc R . .
H40B H -0.1332 0.7810 0.4198 0.046 Uiso 1 1 calc R . .
C41 C -0.0700(4) 0.8491(3) 0.3917(3) 0.0363(14) Uani 1 1 d . . .
H41A H -0.0995 0.8548 0.3499 0.044 Uiso 1 1 calc R . .
H41B H -0.0541 0.8883 0.4083 0.044 Uiso 1 1 calc R . .
K3 K 0.73392(6) 0.96699(5) 0.16501(5) 0.0224(2) Uani 1 1 d . . .
N5 N 0.6023(3) 1.0416(2) 0.1863(2) 0.0323(11) Uani 1 1 d . . .
N6 N 0.8656(3) 0.8942(2) 0.1424(3) 0.0319(11) Uani 1 1 d . . .
O13 O 0.7577(3) 1.0832(2) 0.2167(3) 0.0503(13) Uani 1 1 d . . .
O14 O 0.8744(3) 1.0189(2) 0.1753(3) 0.0556(15) Uani 1 1 d . . .
O15 O 0.6353(2) 1.0111(2) 0.0624(2) 0.0359(10) Uani 1 1 d . . .
O16 O 0.7453(2) 0.92655(19) 0.04428(18) 0.0311(9) Uani 1 1 d . . .
O17 O 0.6349(2) 0.9245(2) 0.2452(2) 0.0366(10) Uani 1 1 d . . .
O18 O 0.7719(2) 0.86583(19) 0.2387(2) 0.0347(10) Uani 1 1 d . . .
C42 C 0.6281(5) 1.0899(3) 0.2285(3) 0.0463(18) Uani 1 1 d . . .
H42A H 0.6410 1.0742 0.2713 0.056 Uiso 1 1 calc R . .
H42B H 0.5862 1.1182 0.2288 0.056 Uiso 1 1 calc R . .
C43 C 0.6951(4) 1.1217(3) 0.2114(3) 0.0426(16) Uani 1 1 d . . .
H43A H 0.6837 1.1364 0.1681 0.051 Uiso 1 1 calc R . .
H43B H 0.7071 1.1558 0.2394 0.051 Uiso 1 1 calc R . .
C44 C 0.8213(5) 1.1094(3) 0.1961(5) 0.066(3) Uani 1 1 d . . .
H44A H 0.8328 1.1470 0.2182 0.080 Uiso 1 1 calc R . .
H44B H 0.8096 1.1178 0.1509 0.080 Uiso 1 1 calc R . .
C45 C 0.8867(6) 1.0715(5) 0.2072(7) 0.098(4) Uani 1 1 d U . .
H45A H 0.9305 1.0917 0.1938 0.118 Uiso 1 1 calc R . .
H45B H 0.8989 1.0635 0.2524 0.118 Uiso 1 1 calc R . .
C46 C 0.9377(4) 0.9794(4) 0.1909(6) 0.080(3) Uani 1 1 d . . .
H46A H 0.9366 0.9619 0.2325 0.095 Uiso 1 1 calc R . .
H46B H 0.9858 1.0011 0.1918 0.095 Uiso 1 1 calc R . .
C47 C 0.9319(4) 0.9330(4) 0.1430(4) 0.053(2) Uani 1 1 d . . .
H47A H 0.9782 0.9087 0.1499 0.064 Uiso 1 1 calc R . .
H47B H 0.9294 0.9517 0.1015 0.064 Uiso 1 1 calc R . .
C48 C 0.5635(4) 1.0653(3) 0.1275(3) 0.0361(14) Uani 1 1 d . . .
H48A H 0.5888 1.1021 0.1179 0.043 Uiso 1 1 calc R . .
H48B H 0.5110 1.0752 0.1327 0.043 Uiso 1 1 calc R . .
C49 C 0.5620(4) 1.0243(3) 0.0737(3) 0.0362(14) Uani 1 1 d . . .
H49A H 0.5359 0.9876 0.0826 0.043 Uiso 1 1 calc R . .
H49B H 0.5332 1.0424 0.0360 0.043 Uiso 1 1 calc R . .
C50 C 0.6351(4) 0.9799(3) 0.0055(3) 0.0362(14) Uani 1 1 d . . .
H50A H 0.6110 1.0042 -0.0298 0.043 Uiso 1 1 calc R . .
H50B H 0.6057 0.9433 0.0064 0.043 Uiso 1 1 calc R . .
C51 C 0.7130(4) 0.9660(3) -0.0033(3) 0.0388(15) Uani 1 1 d . . .
H51A H 0.7132 0.9478 -0.0447 0.047 Uiso 1 1 calc R . .
H51B H 0.7433 1.0024 -0.0015 0.047 Uiso 1 1 calc R . .
C52 C 0.8138(4) 0.9024(3) 0.0306(3) 0.0465(18) Uani 1 1 d . . .
H52A H 0.8490 0.9344 0.0238 0.056 Uiso 1 1 calc R . .
H52B H 0.8039 0.8789 -0.0082 0.056 Uiso 1 1 calc R . .
C53 C 0.8489(4) 0.8644(3) 0.0828(3) 0.0412(16) Uani 1 1 d . . .
H53A H 0.8145 0.8312 0.0873 0.049 Uiso 1 1 calc R . .
H53B H 0.8963 0.8479 0.0718 0.049 Uiso 1 1 calc R . .
C54 C 0.5501(4) 1.0035(4) 0.2144(4) 0.051(2) Uani 1 1 d . . .
H54A H 0.5236 0.9779 0.1814 0.061 Uiso 1 1 calc R . .
H54B H 0.5117 1.0285 0.2299 0.061 Uiso 1 1 calc R . .
C55 C 0.5859(5) 0.9659(3) 0.2666(4) 0.053(2) Uani 1 1 d . . .
H55A H 0.6146 0.9908 0.2992 0.063 Uiso 1 1 calc R . .
H55B H 0.5462 0.9451 0.2853 0.063 Uiso 1 1 calc R . .
C56 C 0.6710(4) 0.8883(3) 0.2942(3) 0.0454(17) Uani 1 1 d . . .
H56A H 0.6326 0.8707 0.3171 0.055 Uiso 1 1 calc R . .
H56B H 0.7056 0.9123 0.3238 0.055 Uiso 1 1 calc R . .
C57 C 0.7140(4) 0.8411(3) 0.2679(3) 0.0414(16) Uani 1 1 d . . .
H57A H 0.7361 0.8143 0.3017 0.050 Uiso 1 1 calc R . .
H57B H 0.6796 0.8180 0.2372 0.050 Uiso 1 1 calc R . .
C58 C 0.8127(4) 0.8228(3) 0.2109(3) 0.0382(15) Uani 1 1 d . . .
H58A H 0.7809 0.8063 0.1738 0.046 Uiso 1 1 calc R . .
H58B H 0.8272 0.7905 0.2407 0.046 Uiso 1 1 calc R . .
C59 C 0.8820(4) 0.8502(3) 0.1922(3) 0.0405(15) Uani 1 1 d . . .
H59A H 0.9112 0.8691 0.2292 0.049 Uiso 1 1 calc R . .
H59B H 0.9139 0.8190 0.1780 0.049 Uiso 1 1 calc R . .
Ge1 Ge 0.23167(3) 0.46032(2) 0.83882(2) 0.02111(12) Uani 1 1 d . . .
Sn2 Sn 0.11749(2) 0.404104(19) 0.754087(19) 0.03003(10) Uani 1 1 d . . .
Sn3 Sn 0.28184(3) 0.348995(17) 0.799414(19) 0.03026(10) Uani 1 1 d . . .
Sn4 Sn 0.30409(2) 0.534778(17) 0.701862(19) 0.02909(10) Uani 1 1 d . . .
Sn5 Sn 0.17187(2) 0.464814(17) 0.641526(17) 0.02567(9) Uani 1 1 d . . .
Sn6 Sn 0.34213(2) 0.410042(18) 0.685851(19) 0.02972(10) Uani 1 1 d . . .
Sn7 Sn 0.37581(2) 0.462735(18) 0.809609(19) 0.03120(10) Uani 1 1 d . . .
Sn8 Sn 0.15737(3) 0.535449(18) 0.75175(2) 0.03322(11) Uani 1 1 d . . .
Sn9 Sn 0.20496(2) 0.339629(18) 0.670179(19) 0.02960(10) Uani 1 1 d . . .
N7 N 0.0316(16) 0.9341(12) 0.5596(12) 0.111(7) Uiso 0.50 1 d P A 3
H7C H 0.0669 0.9295 0.5358 0.133 Uiso 0.50 1 calc PR A 3
H7D H -0.0128 0.9174 0.5493 0.133 Uiso 0.50 1 calc PR A 3
N8 N 0.1914(8) 0.9584(6) 0.6433(7) 0.133(5) Uiso 0.50 1 d P A 3
H8C H 0.1885 0.9205 0.6504 0.159 Uiso 0.50 1 calc PR A 3
H8D H 0.2357 0.9758 0.6475 0.159 Uiso 0.50 1 calc PR A 3
C61 C 0.0463(14) 0.9690(12) 0.6156(12) 0.082(6) Uiso 0.50 1 d P A 3
H61A H 0.0394 0.9444 0.6520 0.098 Uiso 0.50 1 calc PR A 3
H61B H 0.0097 1.0017 0.6132 0.098 Uiso 0.50 1 calc PR A 3
C62 C 0.1225(8) 0.9925(6) 0.6242(7) 0.102(4) Uiso 0.50 1 d P A 3
H62A H 0.1326 1.0114 0.5855 0.123 Uiso 0.50 1 d P B 3
H62B H 0.1272 1.0240 0.6565 0.123 Uiso 0.50 1 d P C 3
N7' N 0.000(2) 0.9666(19) 0.568(2) 0.195(17) Uiso 0.50 1 d P D 4
H7'A H 0.0059 1.0035 0.5577 0.235 Uiso 0.50 1 calc PR D 4
H7'B H -0.0415 0.9477 0.5524 0.235 Uiso 0.50 1 calc PR D 4
N8' N 0.1914(8) 0.9584(6) 0.6433(7) 0.133(5) Uiso 0.50 1 d P D 4
H8'A H 0.1891 0.9199 0.6458 0.159 Uiso 0.50 1 calc PR D 4
H8'B H 0.2351 0.9764 0.6521 0.159 Uiso 0.50 1 calc PR D 4
C61' C 0.066(3) 0.933(2) 0.616(3) 0.20(2) Uiso 0.50 1 d P D 4
H61C H 0.0494 0.9202 0.6552 0.238 Uiso 0.50 1 calc PR D 4
H61D H 0.0892 0.8993 0.5961 0.238 Uiso 0.50 1 calc PR D 4
C62' C 0.1225(8) 0.9925(6) 0.6242(7) 0.102(4) Uiso 0.50 1 d P D 4
H62C H 0.1059 1.0284 0.6034 0.123 Uiso 0.50 1 d P E 4
H62D H 0.1471 1.0002 0.6692 0.123 Uiso 0.50 1 d P F 4

loop_
_atom_site_aniso_label
_atom_site_aniso_U_11
_atom_site_aniso_U_22
_atom_site_aniso_U_33
_atom_site_aniso_U_23
_atom_site_aniso_U_13
_atom_site_aniso_U_12
C1 0.063(5) 0.032(4) 0.057(5) -0.002(3) 0.013(4) 0.009(3)
C2 0.085(6) 0.032(4) 0.046(4) -0.002(3) 0.022(4) 0.006(4)
C3 0.076(6) 0.044(4) 0.039(4) 0.006(3) 0.007(4) -0.002(4)
C4 0.108(8) 0.091(7) 0.039(5) 0.014(5) -0.001(5) -0.038(7)
C5 0.080(6) 0.069(6) 0.050(5) 0.023(4) -0.002(4) -0.011(5)
K1 0.0315(6) 0.0297(6) 0.0287(6) -0.0041(5) 0.0104(5) -0.0043(5)
N1 0.048(3) 0.037(3) 0.036(3) -0.006(2) -0.001(3) -0.005(3)
N2 0.052(3) 0.029(3) 0.028(3) -0.005(2) 0.002(2) 0.007(2)
O1 0.038(3) 0.040(3) 0.065(3) 0.004(2) 0.017(2) -0.010(2)
O2 0.055(3) 0.032(2) 0.048(3) 0.011(2) 0.029(2) -0.001(2)
O3 0.047(3) 0.032(2) 0.036(2) -0.0028(19) 0.014(2) 0.010(2)
O4 0.028(2) 0.039(2) 0.037(2) -0.0006(19) 0.0061(18) 0.0043(18)
O5 0.152(7) 0.053(3) 0.022(2) 0.018(2) -0.019(3) -0.048(4)
O6 0.085(4) 0.035(3) 0.033(3) -0.008(2) -0.019(3) 0.022(3)
C6 0.064(5) 0.040(4) 0.058(5) -0.004(4) -0.005(4) -0.021(4)
C7 0.038(4) 0.048(4) 0.082(6) 0.011(4) 0.001(4) -0.017(3)
C8 0.045(4) 0.046(4) 0.114(8) 0.000(5) 0.048(5) -0.017(4)
C9 0.078(6) 0.038(4) 0.076(6) 0.003(4) 0.057(5) -0.010(4)
C10 0.072(5) 0.065(5) 0.034(4) 0.012(4) 0.030(4) 0.021(4)
C11 0.080(6) 0.047(4) 0.030(3) -0.011(3) 0.012(4) 0.016(4)
C12 0.073(5) 0.048(4) 0.037(4) -0.016(3) 0.008(4) -0.001(4)
C13 0.069(5) 0.034(4) 0.053(5) -0.017(3) 0.016(4) 0.009(3)
C14 0.047(4) 0.038(4) 0.045(4) 0.008(3) 0.027(3) 0.017(3)
C15 0.032(3) 0.041(4) 0.047(4) 0.011(3) 0.011(3) 0.010(3)
C16 0.042(4) 0.039(4) 0.044(4) 0.005(3) -0.007(3) -0.001(3)
C17 0.055(4) 0.039(4) 0.032(3) 0.003(3) -0.005(3) 0.001(3)
C18 0.065(5) 0.050(4) 0.032(4) -0.004(3) -0.006(3) -0.013(4)
C19 0.081(6) 0.051(4) 0.025(3) 0.004(3) -0.003(3) -0.015(4)
C20 0.090(7) 0.084(7) 0.053(5) 0.020(5) 0.002(5) 0.005(6)
C21 0.089(6) 0.039(4) 0.042(4) 0.001(3) -0.013(4) 0.025(4)
C22 0.075(5) 0.027(3) 0.036(4) -0.005(3) -0.007(3) 0.004(3)
C23 0.062(5) 0.029(3) 0.033(3) -0.009(3) -0.009(3) 0.000(3)
K2 0.0312(6) 0.0349(7) 0.0218(6) 0.0072(5) 0.0074(5) 0.0033(5)
N3 0.038(3) 0.036(3) 0.022(2) 0.003(2) 0.004(2) -0.004(2)
N4 0.032(3) 0.032(3) 0.025(2) 0.006(2) 0.008(2) 0.005(2)
O7 0.045(3) 0.029(2) 0.029(2) 0.0083(18) -0.0007(19) -0.0049(19)
O8 0.046(3) 0.039(3) 0.036(2) 0.007(2) -0.006(2) 0.000(2)
O9 0.046(3) 0.033(2) 0.034(2) 0.0029(19) -0.001(2) -0.005(2)
O10 0.044(2) 0.023(2) 0.031(2) 0.0055(17) 0.0032(19) 0.0005(18)
O11 0.042(2) 0.034(2) 0.026(2) 0.0028(17) 0.0151(18) 0.0074(19)
O12 0.034(2) 0.041(2) 0.031(2) 0.0099(19) 0.0124(18) 0.0062(19)
C24 0.042(4) 0.044(4) 0.023(3) 0.014(3) 0.000(3) 0.008(3)
C25 0.040(3) 0.034(3) 0.033(3) 0.015(3) 0.012(3) 0.005(3)
C26 0.039(3) 0.030(3) 0.044(4) 0.000(3) 0.003(3) -0.007(3)
C27 0.044(4) 0.068(5) 0.035(4) -0.001(3) -0.002(3) -0.015(4)
C28 0.033(3) 0.038(3) 0.028(3) -0.002(3) 0.001(2) 0.002(3)
C29 0.029(3) 0.045(4) 0.022(3) 0.005(3) 0.004(2) 0.005(3)
C30 0.051(4) 0.050(4) 0.021(3) -0.003(3) -0.001(3) -0.010(3)
C31 0.041(4) 0.046(4) 0.030(3) 0.003(3) -0.002(3) -0.008(3)
C32 0.058(4) 0.033(3) 0.037(4) 0.006(3) -0.003(3) -0.017(3)
C33 0.069(5) 0.023(3) 0.041(4) 0.003(3) 0.001(3) -0.010(3)
C34 0.048(4) 0.030(3) 0.037(3) 0.014(3) 0.010(3) 0.002(3)
C35 0.043(4) 0.044(4) 0.025(3) 0.014(3) 0.007(3) 0.000(3)
C36 0.050(4) 0.048(4) 0.017(3) 0.006(3) 0.011(3) -0.001(3)
C37 0.051(4) 0.042(4) 0.023(3) -0.004(3) 0.016(3) -0.002(3)
C38 0.054(4) 0.031(3) 0.038(4) 0.005(3) 0.026(3) 0.012(3)
C39 0.039(3) 0.036(3) 0.044(4) 0.010(3) 0.021(3) 0.010(3)
C40 0.034(3) 0.040(4) 0.041(4) 0.006(3) 0.011(3) 0.012(3)
C41 0.038(3) 0.039(3) 0.033(3) 0.010(3) 0.007(3) 0.016(3)
K3 0.0221(5) 0.0227(6) 0.0228(6) -0.0011(4) 0.0047(4) -0.0010(4)
N5 0.036(3) 0.032(3) 0.031(3) 0.001(2) 0.013(2) 0.004(2)
N6 0.024(2) 0.032(3) 0.040(3) 0.004(2) 0.007(2) 0.002(2)
O13 0.051(3) 0.035(3) 0.062(3) -0.005(2) -0.001(3) -0.003(2)
O14 0.029(2) 0.037(3) 0.100(5) -0.013(3) 0.006(3) -0.009(2)
O15 0.035(2) 0.045(3) 0.027(2) -0.0024(19) 0.0032(18) 0.011(2)
O16 0.035(2) 0.037(2) 0.023(2) 0.0014(17) 0.0089(17) 0.0066(18)
O17 0.035(2) 0.044(3) 0.033(2) 0.015(2) 0.0133(19) 0.009(2)
O18 0.038(2) 0.029(2) 0.038(2) 0.0086(18) 0.0107(19) 0.0039(18)
C42 0.064(5) 0.045(4) 0.031(3) -0.004(3) 0.011(3) 0.019(4)
C43 0.057(4) 0.030(3) 0.038(4) -0.012(3) -0.002(3) 0.004(3)
C44 0.064(5) 0.029(4) 0.106(8) -0.008(4) 0.015(5) -0.019(4)
C45 0.053(6) 0.061(6) 0.180(13) -0.028(7) 0.015(7) -0.029(5)
C46 0.025(4) 0.056(5) 0.153(11) -0.013(6) -0.001(5) 0.000(4)
C47 0.025(3) 0.050(4) 0.089(6) -0.001(4) 0.019(4) -0.003(3)
C48 0.032(3) 0.040(4) 0.038(3) 0.003(3) 0.008(3) 0.011(3)
C49 0.030(3) 0.039(4) 0.038(3) 0.002(3) -0.002(3) 0.006(3)
C50 0.043(4) 0.043(4) 0.020(3) 0.001(3) -0.003(3) 0.007(3)
C51 0.051(4) 0.044(4) 0.023(3) 0.005(3) 0.009(3) 0.009(3)
C52 0.053(4) 0.055(4) 0.036(4) 0.000(3) 0.023(3) 0.020(4)
C53 0.047(4) 0.035(3) 0.044(4) -0.003(3) 0.016(3) 0.016(3)
C54 0.040(4) 0.056(5) 0.065(5) 0.026(4) 0.031(4) 0.018(3)
C55 0.063(5) 0.053(5) 0.051(4) 0.020(4) 0.040(4) 0.018(4)
C56 0.054(4) 0.051(4) 0.035(4) 0.019(3) 0.019(3) 0.006(3)
C57 0.040(4) 0.043(4) 0.042(4) 0.020(3) 0.007(3) 0.002(3)
C58 0.040(4) 0.031(3) 0.044(4) 0.012(3) 0.006(3) 0.007(3)
C59 0.033(3) 0.043(4) 0.046(4) 0.008(3) 0.003(3) 0.012(3)
Ge1 0.0318(3) 0.0168(3) 0.0150(3) 0.0044(2) 0.0043(2) 0.0064(2)
Sn2 0.0280(2) 0.0338(2) 0.0302(2) 0.00735(17) 0.01106(16) 0.00045(16)
Sn3 0.0433(2) 0.01907(19) 0.0271(2) 0.00277(15) 0.00070(17) 0.00754(16)
Sn4 0.0356(2) 0.0248(2) 0.0272(2) 0.00389(15) 0.00543(16) -0.00380(16)
Sn5 0.0306(2) 0.0268(2) 0.01915(18) 0.00260(14) 0.00212(15) 0.00276(15)
Sn6 0.0268(2) 0.0332(2) 0.0306(2) -0.00975(17) 0.00926(16) 0.00153(16)
Sn7 0.0350(2) 0.0296(2) 0.0266(2) -0.00309(16) -0.00344(16) 0.00167(17)
Sn8 0.0496(3) 0.0248(2) 0.0279(2) 0.00284(16) 0.01450(18) 0.01199(18)
Sn9 0.0337(2) 0.0242(2) 0.0299(2) -0.00586(16) 0.00138(16) 0.00086(16)

loop_
_atom_type_symbol
_atom_type_description
_atom_type_scat_dispersion_real
_atom_type_scat_dispersion_imag
_atom_type_scat_source
C C 0.0033 0.0016 'International Tables Vol C Tables 4.2.6.8 and 6.1.1.4'
H H 0.0000 0.0000 'International Tables Vol C Tables 4.2.6.8 and 6.1.1.4'
N N 0.0061 0.0033 'International Tables Vol C Tables 4.2.6.8 and 6.1.1.4'
O O 0.0106 0.0060 'International Tables Vol C Tables 4.2.6.8 and 6.1.1.4'
K K 0.2009 0.2494 'International Tables Vol C Tables 4.2.6.8 and 6.1.1.4'
Ge Ge 0.1547 1.8001 'International Tables Vol C Tables 4.2.6.8 and 6.1.1.4'
Sn Sn -0.6537 1.4246 'International Tables Vol C Tables 4.2.6.8 and 6.1.1.4'

loop_
_geom_angle_atom_site_label_1
_geom_angle_atom_site_label_2
_geom_angle_atom_site_label_3
_geom_angle
_geom_angle_site_symmetry_1
_geom_angle_site_symmetry_3
_geom_angle_publ_flag
C2 C1 Ge1 128.5(7) . . ?
C1 C2 C3 127.3(8) . . ?
C2 C3 C5 118.5(8) . . ?
C2 C3 C4 117.9(8) . . ?
C5 C3 C4 58.6(6) . . ?
C5 C4 C3 60.5(6) . . ?
C4 C5 C3 60.9(6) . . ?
O6 K1 O1 132.80(17) . . ?
O6 K1 O2 94.93(16) . . ?
O1 K1 O2 60.72(16) . . ?
O6 K1 O3 120.90(17) . . ?
O1 K1 O3 100.04(15) . . ?
O2 K1 O3 139.36(14) . . ?
O6 K1 O5 58.47(15) . . ?
O1 K1 O5 100.16(18) . . ?
O2 K1 O5 124.0(2) . . ?
O3 K1 O5 93.01(19) . . ?
O6 K1 O4 98.53(15) . . ?
O1 K1 O4 123.24(15) . . ?
O2 K1 O4 98.66(14) . . ?
O3 K1 O4 60.28(13) . . ?
O5 K1 O4 130.88(19) . . ?
O6 K1 N2 60.39(14) . . ?
O1 K1 N2 120.74(17) . . ?
O2 K1 N2 60.66(16) . . ?
O3 K1 N2 118.84(15) . . ?
O5 K1 N2 118.85(16) . . ?
O4 K1 N2 59.48(14) . . ?
O6 K1 N1 117.94(16) . . ?
O1 K1 N1 61.07(16) . . ?
O2 K1 N1 121.00(17) . . ?
O3 K1 N1 60.81(15) . . ?
O5 K1 N1 59.50(16) . . ?
O4 K1 N1 120.51(15) . . ?
N2 K1 N1 178.03(17) . . ?
C18 N1 C12 110.8(6) . . ?
C18 N1 C6 110.1(6) . . ?
C12 N1 C6 109.6(6) . . ?
C18 N1 K1 110.5(4) . . ?
C12 N1 K1 108.4(4) . . ?
C6 N1 K1 107.3(4) . . ?
C17 N2 C11 109.6(6) . . ?
C17 N2 C23 109.5(6) . . ?
C11 N2 C23 110.5(6) . . ?
C17 N2 K1 110.9(4) . . ?
C11 N2 K1 108.3(4) . . ?
C23 N2 K1 107.9(4) . . ?
C7 O1 C8 112.5(7) . . ?
C7 O1 K1 115.8(4) . . ?
C8 O1 K1 114.8(4) . . ?
C10 O2 C9 110.9(6) . . ?
C10 O2 K1 117.1(4) . . ?
C9 O2 K1 113.4(4) . . ?
C13 O3 C14 110.7(5) . . ?
C13 O3 K1 113.7(4) . . ?
C14 O3 K1 115.0(3) . . ?
C15 O4 C16 111.4(5) . . ?
C15 O4 K1 111.6(4) . . ?
C16 O4 K1 118.5(4) . . ?
C20 O5 C19 114.2(7) . . ?
C20 O5 K1 120.8(5) . . ?
C19 O5 K1 120.1(4) . . ?
C22 O6 C21 113.1(5) . . ?
C22 O6 K1 122.3(4) . . ?
C21 O6 K1 114.7(5) . . ?
N1 C6 C7 113.6(6) . . ?
O1 C7 C6 109.0(6) . . ?
O1 C8 C9 109.9(7) . . ?
O2 C9 C8 109.5(6) . . ?
O2 C10 C11 109.8(6) . . ?
N2 C11 C10 113.7(6) . . ?
N1 C12 C13 114.2(6) . . ?
O3 C13 C12 108.7(6) . . ?
O3 C14 C15 108.3(5) . . ?
O4 C15 C14 108.7(5) . . ?
O4 C16 C17 109.1(6) . . ?
N2 C17 C16 113.9(6) . . ?
N1 C18 C19 114.4(6) . . ?
O5 C19 C18 108.2(6) . . ?
O5 C20 C21 108.7(8) . . ?
O6 C21 C20 111.9(7) . . ?
O6 C22 C23 110.1(6) . . ?
N2 C23 C22 113.8(6) . . ?
O7 K2 O10 127.96(14) . . ?
O7 K2 O9 103.52(14) . . ?
O10 K2 O9 59.91(13) . . ?
O7 K2 O11 86.38(13) . . ?
O10 K2 O11 142.71(13) . . ?
O9 K2 O11 102.42(14) . . ?
O7 K2 O12 120.98(14) . . ?
O10 K2 O12 103.34(13) . . ?
O9 K2 O12 128.84(15) . . ?
O11 K2 O12 60.23(12) . . ?
O7 K2 N4 115.41(14) . . ?
O10 K2 N4 62.03(13) . . ?
O9 K2 N4 121.71(14) . . ?
O11 K2 N4 120.88(14) . . ?
O12 K2 N4 61.62(13) . . ?
O7 K2 O8 56.49(13) . . ?
O10 K2 O8 90.50(13) . . ?
O9 K2 O8 123.93(14) . . ?
O11 K2 O8 124.40(14) . . ?
O12 K2 O8 102.32(14) . . ?
N4 K2 O8 60.30(13) . . ?
O7 K2 N3 59.90(14) . . ?
O10 K2 N3 119.38(14) . . ?
O9 K2 N3 60.33(14) . . ?
O11 K2 N3 61.23(14) . . ?
O12 K2 N3 121.13(14) . . ?
N4 K2 N3 175.18(15) . . ?
O8 K2 N3 114.88(14) . . ?
C24 N3 C36 111.5(5) . . ?
C24 N3 C30 110.3(5) . . ?
C36 N3 C30 109.5(5) . . ?
C24 N3 K2 107.7(3) . . ?
C36 N3 K2 108.8(4) . . ?
C30 N3 K2 109.0(4) . . ?
C29 N4 C35 110.4(5) . . ?
C29 N4 C41 109.1(5) . . ?
C35 N4 C41 109.5(5) . . ?
C29 N4 K2 111.8(3) . . ?
C35 N4 K2 108.3(4) . . ?
C41 N4 K2 107.7(3) . . ?
C26 O7 C25 113.4(5) . . ?
C26 O7 K2 118.2(4) . . ?
C25 O7 K2 124.8(4) . . ?
C27 O8 C28 114.8(5) . . ?
C27 O8 K2 92.8(4) . . ?
C28 O8 K2 115.6(4) . . ?
C31 O9 C32 111.2(5) . . ?
C31 O9 K2 118.8(4) . . ?
C32 O9 K2 117.1(4) . . ?
C34 O10 C33 109.7(5) . . ?
C34 O10 K2 112.6(4) . . ?
C33 O10 K2 114.1(4) . . ?
C37 O11 C38 111.5(5) . . ?
C37 O11 K2 112.3(3) . . ?
C38 O11 K2 115.0(3) . . ?
C40 O12 C39 111.4(5) . . ?
C40 O12 K2 116.5(3) . . ?
C39 O12 K2 115.1(3) . . ?
N3 C24 C25 114.9(5) . . ?
O7 C25 C24 109.8(5) . . ?
O7 C26 C27 108.4(5) . . ?
O8 C27 C26 110.5(6) . . ?
O8 C28 C29 115.4(5) . . ?
N4 C29 C28 114.5(5) . . ?
N3 C30 C31 114.2(5) . . ?
O9 C31 C30 108.7(6) . . ?
O9 C32 C33 108.6(6) . . ?
O10 C33 C32 108.9(5) . . ?
O10 C34 C35 108.5(5) . . ?
N4 C35 C34 113.7(5) . . ?
N3 C36 C37 113.1(5) . . ?
O11 C37 C36 109.0(5) . . ?
O11 C38 C39 109.1(5) . . ?
O12 C39 C38 109.1(6) . . ?
O12 C40 C41 108.6(5) . . ?
N4 C41 C40 114.0(5) . . ?
O14 K3 O16 91.54(16) . . ?
O14 K3 O15 111.75(17) . . ?
O16 K3 O15 60.24(12) . . ?
O14 K3 O17 137.95(17) . . ?
O16 K3 O17 126.68(14) . . ?
O15 K3 O17 103.33(13) . . ?
O14 K3 O18 99.33(16) . . ?
O16 K3 O18 102.41(13) . . ?
O15 K3 O18 143.88(14) . . ?
O17 K3 O18 59.65(13) . . ?
O14 K3 O13 59.58(16) . . ?
O16 K3 O13 129.54(15) . . ?
O15 K3 O13 91.12(15) . . ?
O17 K3 O13 98.38(16) . . ?
O18 K3 O13 121.25(15) . . ?
O14 K3 N6 61.18(15) . . ?
O16 K3 N6 59.87(14) . . ?
O15 K3 N6 119.25(14) . . ?
O17 K3 N6 119.49(14) . . ?
O18 K3 N6 60.62(13) . . ?
O13 K3 N6 119.95(15) . . ?
O14 K3 N5 118.22(15) . . ?
O16 K3 N5 119.69(14) . . ?
O15 K3 N5 60.17(13) . . ?
O17 K3 N5 61.43(13) . . ?
O18 K3 N5 120.30(14) . . ?
O13 K3 N5 59.59(15) . . ?
N6 K3 N5 179.08(15) . . ?
C42 N5 C48 109.5(5) . . ?
C42 N5 C54 110.3(6) . . ?
C48 N5 C54 109.3(6) . . ?
C42 N5 K3 109.8(4) . . ?
C48 N5 K3 111.0(3) . . ?
C54 N5 K3 106.9(4) . . ?
C53 N6 C59 109.1(5) . . ?
C53 N6 C47 110.3(6) . . ?
C59 N6 C47 109.2(6) . . ?
C53 N6 K3 110.0(4) . . ?
C59 N6 K3 109.6(4) . . ?
C47 N6 K3 108.6(4) . . ?
C43 O13 C44 112.2(6) . . ?
C43 O13 K3 117.9(4) . . ?
C44 O13 K3 110.1(5) . . ?
C45 O14 C46 111.0(7) . . ?
C45 O14 K3 119.2(5) . . ?
C46 O14 K3 115.2(4) . . ?
C49 O15 C50 112.0(5) . . ?
C49 O15 K3 115.7(4) . . ?
C50 O15 K3 115.4(3) . . ?
C52 O16 C51 111.4(5) . . ?
C52 O16 K3 120.4(4) . . ?
C51 O16 K3 113.0(3) . . ?
C55 O17 C56 112.2(5) . . ?
C55 O17 K3 116.7(4) . . ?
C56 O17 K3 113.6(4) . . ?
C57 O18 C58 112.1(5) . . ?
C57 O18 K3 116.6(4) . . ?
C58 O18 K3 114.9(3) . . ?
N5 C42 C43 113.7(5) . . ?
O13 C43 C42 109.5(6) . . ?
O13 C44 C45 111.5(8) . . ?
O14 C45 C44 111.6(9) . . ?
O14 C46 C47 107.9(8) . . ?
C46 C47 N6 114.1(7) . . ?
N5 C48 C49 113.7(5) . . ?
O15 C49 C48 111.1(5) . . ?
O15 C50 C51 109.8(5) . . ?
O16 C51 C50 109.6(5) . . ?
O16 C52 C53 110.4(5) . . ?
N6 C53 C52 114.4(6) . . ?
N5 C54 C55 115.3(6) . . ?
O17 C55 C54 110.7(6) . . ?
O17 C56 C57 109.8(6) . . ?
O18 C57 C56 109.8(6) . . ?
O18 C58 C59 109.1(5) . . ?
N6 C59 C58 113.5(5) . . ?
C1 Ge1 Sn8 120.3(2) . . ?
C1 Ge1 Sn7 128.1(3) . . ?
Sn8 Ge1 Sn7 101.90(2) . . ?
C1 Ge1 Sn2 106.1(2) . . ?
Sn8 Ge1 Sn2 66.819(18) . . ?
Sn7 Ge1 Sn2 118.08(2) . . ?
C1 Ge1 Sn3 110.1(2) . . ?
Sn8 Ge1 Sn3 119.28(2) . . ?
Sn7 Ge1 Sn3 66.578(17) . . ?
Sn2 Ge1 Sn3 68.626(18) . . ?
Ge1 Sn2 Sn9 103.037(19) . . ?
Ge1 Sn2 Sn8 55.013(15) . . ?
Sn9 Sn2 Sn8 109.125(16) . . ?
Ge1 Sn2 Sn5 91.652(17) . . ?
Sn9 Sn2 Sn5 58.629(13) . . ?
Sn8 Sn2 Sn5 56.646(13) . . ?
Ge1 Sn2 Sn3 55.941(15) . . ?
Sn9 Sn2 Sn3 56.731(13) . . ?
Sn8 Sn2 Sn3 100.395(16) . . ?
Sn5 Sn2 Sn3 92.081(15) . . ?
Ge1 Sn3 Sn9 102.998(18) . . ?
Ge1 Sn3 Sn7 54.897(16) . . ?
Sn9 Sn3 Sn7 107.687(17) . . ?
Ge1 Sn3 Sn6 90.019(17) . . ?
Sn9 Sn3 Sn6 56.933(14) . . ?
Sn7 Sn3 Sn6 55.876(13) . . ?
Ge1 Sn3 Sn2 55.433(16) . . ?
Sn9 Sn3 Sn2 57.189(13) . . ?
Sn7 Sn3 Sn2 99.154(15) . . ?
Sn6 Sn3 Sn2 89.516(14) . . ?
Sn6 Sn4 Sn8 106.127(16) . . ?
Sn6 Sn4 Sn7 58.884(14) . . ?
Sn8 Sn4 Sn7 91.138(16) . . ?
Sn6 Sn4 Sn5 67.502(14) . . ?
Sn8 Sn4 Sn5 58.592(14) . . ?
Sn7 Sn4 Sn5 105.740(16) . . ?
Sn8 Sn5 Sn9 113.438(17) . . ?
Sn8 Sn5 Sn4 60.563(15) . . ?
Sn9 Sn5 Sn4 107.476(16) . . ?
Sn8 Sn5 Sn2 61.585(14) . . ?
Sn9 Sn5 Sn2 58.567(13) . . ?
Sn4 Sn5 Sn2 102.366(16) . . ?
Sn9 Sn6 Sn7 113.018(18) . . ?
Sn9 Sn6 Sn4 109.804(17) . . ?
Sn7 Sn6 Sn4 61.110(14) . . ?
Sn9 Sn6 Sn3 57.908(14) . . ?
Sn7 Sn6 Sn3 60.803(14) . . ?
Sn4 Sn6 Sn3 102.798(15) . . ?
Ge1 Sn7 Sn6 97.408(19) . . ?
Ge1 Sn7 Sn4 83.133(18) . . ?
Sn6 Sn7 Sn4 60.005(14) . . ?
Ge1 Sn7 Sn3 58.525(16) . . ?
Sn6 Sn7 Sn3 63.321(14) . . ?
Sn4 Sn7 Sn3 103.795(16) . . ?
Ge1 Sn8 Sn5 97.289(18) . . ?
Ge1 Sn8 Sn4 83.234(19) . . ?
Sn5 Sn8 Sn4 60.844(14) . . ?
Ge1 Sn8 Sn2 58.168(17) . . ?
Sn5 Sn8 Sn2 61.769(14) . . ?
Sn4 Sn8 Sn2 102.684(16) . . ?
Sn6 Sn9 Sn3 65.159(15) . . ?
Sn6 Sn9 Sn2 99.667(16) . . ?
Sn3 Sn9 Sn2 66.080(15) . . ?
Sn6 Sn9 Sn5 68.475(15) . . ?
Sn3 Sn9 Sn5 100.444(16) . . ?
Sn2 Sn9 Sn5 62.804(14) . . ?
N7 C61 C62 111(2) . . ?
C61 C62 N8 125.2(16) . . ?

loop_
_geom_bond_atom_site_label_1
_geom_bond_atom_site_label_2
_geom_bond_distance
_geom_bond_site_symmetry_2
_geom_bond_publ_flag
C1 C2 1.334(11) . ?
C1 Ge1 2.019(8) . ?
C2 C3 1.468(12) . ?
C3 C5 1.501(11) . ?
C3 C4 1.507(12) . ?
C4 C5 1.473(14) . ?
K1 O6 2.745(5) . ?
K1 O1 2.801(5) . ?
K1 O2 2.805(5) . ?
K1 O3 2.809(4) . ?
K1 O5 2.836(5) . ?
K1 O4 2.860(4) . ?
K1 N2 3.000(5) . ?
K1 N1 3.020(6) . ?
N1 C18 1.453(9) . ?
N1 C12 1.457(10) . ?
N1 C6 1.474(10) . ?
N2 C17 1.453(9) . ?
N2 C11 1.466(9) . ?
N2 C23 1.484(9) . ?
O1 C7 1.405(10) . ?
O1 C8 1.436(9) . ?
O2 C10 1.411(10) . ?
O2 C9 1.421(9) . ?
O3 C13 1.423(9) . ?
O3 C14 1.426(8) . ?
O4 C15 1.417(8) . ?
O4 C16 1.437(8) . ?
O5 C20 1.330(12) . ?
O5 C19 1.445(9) . ?
O6 C22 1.407(8) . ?
O6 C21 1.432(8) . ?
C6 C7 1.511(13) . ?
C8 C9 1.478(14) . ?
C10 C11 1.491(12) . ?
C12 C13 1.501(11) . ?
C14 C15 1.499(10) . ?
C16 C17 1.497(11) . ?
C18 C19 1.516(11) . ?
C20 C21 1.477(13) . ?
C22 C23 1.494(10) . ?
K2 O7 2.737(4) . ?
K2 O10 2.799(4) . ?
K2 O9 2.804(5) . ?
K2 O11 2.809(4) . ?
K2 O12 2.811(4) . ?
K2 N4 2.960(5) . ?
K2 O8 2.980(5) . ?
K2 N3 2.997(5) . ?
N3 C24 1.449(8) . ?
N3 C36 1.473(8) . ?
N3 C30 1.480(8) . ?
N4 C29 1.465(8) . ?
N4 C35 1.474(8) . ?
N4 C41 1.476(8) . ?
O7 C26 1.407(8) . ?
O7 C25 1.419(7) . ?
O8 C27 1.372(9) . ?
O8 C28 1.412(7) . ?
O9 C31 1.420(8) . ?
O9 C32 1.427(8) . ?
O10 C34 1.421(7) . ?
O10 C33 1.427(8) . ?
O11 C37 1.418(8) . ?
O11 C38 1.441(8) . ?
O12 C40 1.424(8) . ?
O12 C39 1.425(7) . ?
C24 C25 1.512(10) . ?
C26 C27 1.522(10) . ?
C28 C29 1.503(9) . ?
C30 C31 1.495(9) . ?
C32 C33 1.497(10) . ?
C34 C35 1.508(10) . ?
C36 C37 1.506(10) . ?
C38 C39 1.487(10) . ?
C40 C41 1.506(9) . ?
K3 O14 2.760(5) . ?
K3 O16 2.812(4) . ?
K3 O15 2.817(4) . ?
K3 O17 2.830(4) . ?
K3 O18 2.832(4) . ?
K3 O13 2.885(5) . ?
K3 N6 2.982(5) . ?
K3 N5 2.998(5) . ?
N5 C42 1.463(9) . ?
N5 C48 1.463(8) . ?
N5 C54 1.471(9) . ?
N6 C53 1.454(9) . ?
N6 C59 1.473(8) . ?
N6 C47 1.478(8) . ?
O13 C43 1.415(9) . ?
O13 C44 1.415(10) . ?
O14 C45 1.386(11) . ?
O14 C46 1.448(10) . ?
O15 C49 1.403(8) . ?
O15 C50 1.424(7) . ?
O16 C52 1.416(8) . ?
O16 C51 1.425(7) . ?
O17 C55 1.413(8) . ?
O17 C56 1.424(8) . ?
O18 C57 1.410(8) . ?
O18 C58 1.411(8) . ?
C42 C43 1.495(11) . ?
C44 C45 1.446(14) . ?
C46 C47 1.477(13) . ?
C48 C49 1.492(9) . ?
C50 C51 1.471(10) . ?
C52 C53 1.490(10) . ?
C54 C55 1.488(10) . ?
C56 C57 1.484(10) . ?
C58 C59 1.496(9) . ?
Ge1 Sn8 2.7454(7) . ?
Ge1 Sn7 2.7475(7) . ?
Ge1 Sn2 2.8470(7) . ?
Ge1 Sn3 2.8643(7) . ?
Sn2 Sn9 2.9602(6) . ?
Sn2 Sn8 3.0804(6) . ?
Sn2 Sn5 3.0857(6) . ?
Sn2 Sn3 3.2196(6) . ?
Sn3 Sn9 2.9448(6) . ?
Sn3 Sn7 3.0817(6) . ?
Sn3 Sn6 3.1543(6) . ?
Sn4 Sn6 2.9563(6) . ?
Sn4 Sn8 2.9852(6) . ?
Sn4 Sn7 2.9887(6) . ?
Sn4 Sn5 2.9934(6) . ?
Sn5 Sn8 2.9255(6) . ?
Sn5 Sn9 2.9621(6) . ?
Sn6 Sn9 2.9129(6) . ?
Sn6 Sn7 2.9224(6) . ?
N7 C61 1.44(4) . ?
N8 C62 1.466(18) . ?
C61 C62 1.45(3) . ?
N7' C61' 1.66(6) . ?

loop_
_geom_torsion_atom_site_label_1
_geom_torsion_atom_site_label_2
_geom_torsion_atom_site_label_3
_geom_torsion_atom_site_label_4
_geom_torsion
_geom_torsion_site_symmetry_1
_geom_torsion_site_symmetry_2
_geom_torsion_site_symmetry_3
_geom_torsion_site_symmetry_4
_geom_torsion_publ_flag
Ge1 C1 C2 C3 -5.9(12) . . . . ?
C1 C2 C3 C5 -142.1(9) . . . . ?
C1 C2 C3 C4 150.4(8) . . . . ?
C2 C3 C4 C5 108.1(9) . . . . ?
C2 C3 C5 C4 -107.0(10) . . . . ?
O6 K1 N1 C18 16.6(5) . . . . ?
O1 K1 N1 C18 -109.3(5) . . . . ?
O2 K1 N1 C18 -99.0(5) . . . . ?
O3 K1 N1 C18 128.2(5) . . . . ?
O5 K1 N1 C18 14.7(5) . . . . ?
O4 K1 N1 C18 137.0(5) . . . . ?
N2 K1 N1 C18 48(5) . . . . ?
O6 K1 N1 C12 -105.1(5) . . . . ?
O1 K1 N1 C12 129.1(5) . . . . ?
O2 K1 N1 C12 139.3(5) . . . . ?
O3 K1 N1 C12 6.6(4) . . . . ?
O5 K1 N1 C12 -106.9(5) . . . . ?
O4 K1 N1 C12 15.4(5) . . . . ?
N2 K1 N1 C12 -74(5) . . . . ?
O6 K1 N1 C6 136.6(5) . . . . ?
O1 K1 N1 C6 10.7(5) . . . . ?
O2 K1 N1 C6 21.0(5) . . . . ?
O3 K1 N1 C6 -111.7(5) . . . . ?
O5 K1 N1 C6 134.8(5) . . . . ?
O4 K1 N1 C6 -102.9(5) . . . . ?
N2 K1 N1 C6 168(5) . . . . ?
O6 K1 N2 C17 137.0(5) . . . . ?
O1 K1 N2 C17 -98.2(5) . . . . ?
O2 K1 N2 C17 -107.4(5) . . . . ?
O3 K1 N2 C17 25.8(5) . . . . ?
O5 K1 N2 C17 137.6(5) . . . . ?
O4 K1 N2 C17 14.8(4) . . . . ?
N1 K1 N2 C17 105(5) . . . . ?
O6 K1 N2 C11 -102.6(5) . . . . ?
O1 K1 N2 C11 22.2(5) . . . . ?
O2 K1 N2 C11 13.0(4) . . . . ?
O3 K1 N2 C11 146.2(4) . . . . ?
O5 K1 N2 C11 -102.0(5) . . . . ?
O4 K1 N2 C11 135.2(5) . . . . ?
N1 K1 N2 C11 -135(5) . . . . ?
O6 K1 N2 C23 17.1(4) . . . . ?
O1 K1 N2 C23 141.9(4) . . . . ?
O2 K1 N2 C23 132.7(5) . . . . ?
O3 K1 N2 C23 -94.1(4) . . . . ?
O5 K1 N2 C23 17.7(5) . . . . ?
O4 K1 N2 C23 -105.1(4) . . . . ?
N1 K1 N2 C23 -15(5) . . . . ?
O6 K1 O1 C7 -79.5(5) . . . . ?
O2 K1 O1 C7 -146.8(5) . . . . ?
O3 K1 O1 C7 71.5(5) . . . . ?
O5 K1 O1 C7 -23.4(5) . . . . ?
O4 K1 O1 C7 132.5(5) . . . . ?
N2 K1 O1 C7 -156.0(5) . . . . ?
N1 K1 O1 C7 23.1(5) . . . . ?
O6 K1 O1 C8 54.2(6) . . . . ?
O2 K1 O1 C8 -13.1(5) . . . . ?
O3 K1 O1 C8 -154.8(5) . . . . ?
O5 K1 O1 C8 110.3(6) . . . . ?
O4 K1 O1 C8 -93.8(6) . . . . ?
N2 K1 O1 C8 -22.3(6) . . . . ?
N1 K1 O1 C8 156.8(6) . . . . ?
O6 K1 O2 C10 71.3(5) . . . . ?
O1 K1 O2 C10 -151.5(5) . . . . ?
O3 K1 O2 C10 -81.8(5) . . . . ?
O5 K1 O2 C10 126.2(5) . . . . ?
O4 K1 O2 C10 -28.1(5) . . . . ?
N2 K1 O2 C10 19.4(5) . . . . ?
N1 K1 O2 C10 -161.8(5) . . . . ?
O6 K1 O2 C9 -157.5(5) . . . . ?
O1 K1 O2 C9 -20.3(5) . . . . ?
O3 K1 O2 C9 49.4(6) . . . . ?
O5 K1 O2 C9 -102.6(5) . . . . ?
O4 K1 O2 C9 103.1(5) . . . . ?
N2 K1 O2 C9 150.6(6) . . . . ?
N1 K1 O2 C9 -30.6(6) . . . . ?
O6 K1 O3 C13 133.8(4) . . . . ?
O1 K1 O3 C13 -21.7(5) . . . . ?
O2 K1 O3 C13 -77.9(5) . . . . ?
O5 K1 O3 C13 79.2(5) . . . . ?
O4 K1 O3 C13 -144.4(5) . . . . ?
N2 K1 O3 C13 -155.3(4) . . . . ?
N1 K1 O3 C13 26.9(4) . . . . ?
O6 K1 O3 C14 -97.1(4) . . . . ?
O1 K1 O3 C14 107.4(4) . . . . ?
O2 K1 O3 C14 51.2(5) . . . . ?
O5 K1 O3 C14 -151.7(4) . . . . ?
O4 K1 O3 C14 -15.3(4) . . . . ?
N2 K1 O3 C14 -26.2(5) . . . . ?
N1 K1 O3 C14 156.0(5) . . . . ?
O6 K1 O4 C15 100.3(4) . . . . ?
O1 K1 O4 C15 -102.8(4) . . . . ?
O2 K1 O4 C15 -163.3(4) . . . . ?
O3 K1 O4 C15 -20.5(4) . . . . ?
O5 K1 O4 C15 45.0(5) . . . . ?
N2 K1 O4 C15 148.4(4) . . . . ?
N1 K1 O4 C15 -29.4(4) . . . . ?
O6 K1 O4 C16 -31.1(5) . . . . ?
O1 K1 O4 C16 125.8(4) . . . . ?
O2 K1 O4 C16 65.3(4) . . . . ?
O3 K1 O4 C16 -151.9(5) . . . . ?
O5 K1 O4 C16 -86.4(5) . . . . ?
N2 K1 O4 C16 17.0(4) . . . . ?
N1 K1 O4 C16 -160.8(4) . . . . ?
O6 K1 O5 C20 -7.4(8) . . . . ?
O1 K1 O5 C20 -141.9(8) . . . . ?
O2 K1 O5 C20 -80.4(8) . . . . ?
O3 K1 O5 C20 117.4(8) . . . . ?
O4 K1 O5 C20 65.1(9) . . . . ?
N2 K1 O5 C20 -8.1(9) . . . . ?
N1 K1 O5 C20 170.7(9) . . . . ?
O6 K1 O5 C19 -161.1(7) . . . . ?
O1 K1 O5 C19 64.5(7) . . . . ?
O2 K1 O5 C19 125.9(6) . . . . ?
O3 K1 O5 C19 -36.2(7) . . . . ?
O4 K1 O5 C19 -88.6(6) . . . . ?
N2 K1 O5 C19 -161.7(6) . . . . ?
N1 K1 O5 C19 17.0(6) . . . . ?
O1 K1 O6 C22 -93.0(6) . . . . ?
O2 K1 O6 C22 -39.1(6) . . . . ?
O3 K1 O6 C22 120.8(6) . . . . ?
O5 K1 O6 C22 -166.4(6) . . . . ?
O4 K1 O6 C22 60.4(6) . . . . ?
N2 K1 O6 C22 13.0(5) . . . . ?
N1 K1 O6 C22 -168.2(5) . . . . ?
O1 K1 O6 C21 50.3(6) . . . . ?
O2 K1 O6 C21 104.2(6) . . . . ?
O3 K1 O6 C21 -95.9(6) . . . . ?
O5 K1 O6 C21 -23.1(6) . . . . ?
O4 K1 O6 C21 -156.3(5) . . . . ?
N2 K1 O6 C21 156.3(6) . . . . ?
N1 K1 O6 C21 -24.9(6) . . . . ?
C18 N1 C6 C7 77.6(8) . . . . ?
C12 N1 C6 C7 -160.3(7) . . . . ?
K1 N1 C6 C7 -42.7(8) . . . . ?
C8 O1 C7 C6 170.5(6) . . . . ?
K1 O1 C7 C6 -54.8(7) . . . . ?
N1 C6 C7 O1 67.8(9) . . . . ?
C7 O1 C8 C9 179.6(6) . . . . ?
K1 O1 C8 C9 44.4(8) . . . . ?
C10 O2 C9 C8 -174.1(6) . . . . ?
K1 O2 C9 C8 51.7(8) . . . . ?
O1 C8 C9 O2 -64.7(8) . . . . ?
C9 O2 C10 C11 177.5(6) . . . . ?
K1 O2 C10 C11 -50.2(7) . . . . ?
C17 N2 C11 C10 76.9(8) . . . . ?
C23 N2 C11 C10 -162.3(6) . . . . ?
K1 N2 C11 C10 -44.3(7) . . . . ?
O2 C10 C11 N2 65.3(8) . . . . ?
C18 N1 C12 C13 -160.4(7) . . . . ?
C6 N1 C12 C13 78.0(8) . . . . ?
K1 N1 C12 C13 -38.9(8) . . . . ?
C14 O3 C13 C12 170.2(6) . . . . ?
K1 O3 C13 C12 -58.6(7) . . . . ?
N1 C12 C13 O3 67.7(9) . . . . ?
C13 O3 C14 C15 178.6(5) . . . . ?
K1 O3 C14 C15 48.1(6) . . . . ?
C16 O4 C15 C14 -171.6(5) . . . . ?
K1 O4 C15 C14 53.5(6) . . . . ?
O3 C14 C15 O4 -69.0(6) . . . . ?
C15 O4 C16 C17 -177.7(5) . . . . ?
K1 O4 C16 C17 -46.2(6) . . . . ?
C11 N2 C17 C16 -165.2(6) . . . . ?
C23 N2 C17 C16 73.4(7) . . . . ?
K1 N2 C17 C16 -45.6(7) . . . . ?
O4 C16 C17 N2 62.3(8) . . . . ?
C12 N1 C18 C19 75.0(8) . . . . ?
C6 N1 C18 C19 -163.6(7) . . . . ?
K1 N1 C18 C19 -45.2(8) . . . . ?
C20 O5 C19 C18 159.3(8) . . . . ?
K1 O5 C19 C18 -45.5(9) . . . . ?
N1 C18 C19 O5 61.1(10) . . . . ?
C19 O5 C20 C21 -170.4(8) . . . . ?
K1 O5 C20 C21 34.5(11) . . . . ?
C22 O6 C21 C20 -161.4(8) . . . . ?
K1 O6 C21 C20 51.9(10) . . . . ?
O5 C20 C21 O6 -56.3(12) . . . . ?
C21 O6 C22 C23 174.7(7) . . . . ?
K1 O6 C22 C23 -41.4(9) . . . . ?
C17 N2 C23 C22 -166.6(6) . . . . ?
C11 N2 C23 C22 72.5(7) . . . . ?
K1 N2 C23 C22 -45.8(7) . . . . ?
O6 C22 C23 N2 59.2(9) . . . . ?
O7 K2 N3 C24 22.9(4) . . . . ?
O10 K2 N3 C24 -96.4(4) . . . . ?
O9 K2 N3 C24 -107.0(4) . . . . ?
O11 K2 N3 C24 126.5(4) . . . . ?
O12 K2 N3 C24 133.1(4) . . . . ?
N4 K2 N3 C24 9.4(19) . . . . ?
O8 K2 N3 C24 9.4(4) . . . . ?
O7 K2 N3 C36 -98.1(4) . . . . ?
O10 K2 N3 C36 142.6(4) . . . . ?
O9 K2 N3 C36 132.0(4) . . . . ?
O11 K2 N3 C36 5.5(4) . . . . ?
O12 K2 N3 C36 12.1(5) . . . . ?
N4 K2 N3 C36 -111.6(17) . . . . ?
O8 K2 N3 C36 -111.6(4) . . . . ?
O7 K2 N3 C30 142.5(4) . . . . ?
O10 K2 N3 C30 23.2(5) . . . . ?
O9 K2 N3 C30 12.6(4) . . . . ?
O11 K2 N3 C30 -113.9(4) . . . . ?
O12 K2 N3 C30 -107.3(4) . . . . ?
N4 K2 N3 C30 129.0(17) . . . . ?
O8 K2 N3 C30 129.0(4) . . . . ?
O7 K2 N4 C29 7.9(4) . . . . ?
O10 K2 N4 C29 129.2(4) . . . . ?
O9 K2 N4 C29 134.6(3) . . . . ?
O11 K2 N4 C29 -93.8(4) . . . . ?
O12 K2 N4 C29 -105.1(4) . . . . ?
O8 K2 N4 C29 20.9(3) . . . . ?
N3 K2 N4 C29 20.8(19) . . . . ?
O7 K2 N4 C35 -113.9(4) . . . . ?
O10 K2 N4 C35 7.3(4) . . . . ?
O9 K2 N4 C35 12.8(4) . . . . ?
O11 K2 N4 C35 144.4(4) . . . . ?
O12 K2 N4 C35 133.1(4) . . . . ?
O8 K2 N4 C35 -101.0(4) . . . . ?
N3 K2 N4 C35 -101.0(18) . . . . ?
O7 K2 N4 C41 127.8(4) . . . . ?
O10 K2 N4 C41 -111.0(4) . . . . ?
O9 K2 N4 C41 -105.5(4) . . . . ?
O11 K2 N4 C41 26.1(4) . . . . ?
O12 K2 N4 C41 14.7(4) . . . . ?
O8 K2 N4 C41 140.7(4) . . . . ?
N3 K2 N4 C41 140.7(17) . . . . ?
O10 K2 O7 C26 -93.2(4) . . . . ?
O9 K2 O7 C26 -155.4(4) . . . . ?
O11 K2 O7 C26 102.7(4) . . . . ?
O12 K2 O7 C26 50.9(5) . . . . ?
N4 K2 O7 C26 -20.0(5) . . . . ?
O8 K2 O7 C26 -33.5(4) . . . . ?
N3 K2 O7 C26 161.3(5) . . . . ?
O10 K2 O7 C25 109.7(4) . . . . ?
O9 K2 O7 C25 47.5(5) . . . . ?
O11 K2 O7 C25 -54.4(4) . . . . ?
O12 K2 O7 C25 -106.2(4) . . . . ?
N4 K2 O7 C25 -177.0(4) . . . . ?
O8 K2 O7 C25 169.5(5) . . . . ?
N3 K2 O7 C25 4.2(4) . . . . ?
O7 K2 O8 C27 52.6(4) . . . . ?
O10 K2 O8 C27 -170.3(4) . . . . ?
O9 K2 O8 C27 136.4(4) . . . . ?
O11 K2 O8 C27 -4.3(4) . . . . ?
O12 K2 O8 C27 -66.5(4) . . . . ?
N4 K2 O8 C27 -113.3(4) . . . . ?
N3 K2 O8 C27 66.7(4) . . . . ?
O7 K2 O8 C28 171.9(5) . . . . ?
O10 K2 O8 C28 -51.0(4) . . . . ?
O9 K2 O8 C28 -104.3(4) . . . . ?
O11 K2 O8 C28 115.0(4) . . . . ?
O12 K2 O8 C28 52.7(4) . . . . ?
N4 K2 O8 C28 6.0(4) . . . . ?
N3 K2 O8 C28 -174.0(4) . . . . ?
O7 K2 O9 C31 -23.5(5) . . . . ?
O10 K2 O9 C31 -149.8(5) . . . . ?
O11 K2 O9 C31 65.7(5) . . . . ?
O12 K2 O9 C31 127.3(4) . . . . ?
N4 K2 O9 C31 -155.4(4) . . . . ?
O8 K2 O9 C31 -82.0(5) . . . . ?
N3 K2 O9 C31 19.6(4) . . . . ?
O7 K2 O9 C32 114.7(5) . . . . ?
O10 K2 O9 C32 -11.6(4) . . . . ?
O11 K2 O9 C32 -156.1(5) . . . . ?
O12 K2 O9 C32 -94.5(5) . . . . ?
N4 K2 O9 C32 -17.2(5) . . . . ?
O8 K2 O9 C32 56.2(5) . . . . ?
N3 K2 O9 C32 157.7(5) . . . . ?
O7 K2 O10 C34 128.0(4) . . . . ?
O9 K2 O10 C34 -148.2(4) . . . . ?
O11 K2 O10 C34 -78.8(4) . . . . ?
O12 K2 O10 C34 -20.8(4) . . . . ?
N4 K2 O10 C34 26.4(4) . . . . ?
O8 K2 O10 C34 82.0(4) . . . . ?
N3 K2 O10 C34 -158.9(4) . . . . ?
O7 K2 O10 C33 -106.1(4) . . . . ?
O9 K2 O10 C33 -22.4(4) . . . . ?
O11 K2 O10 C33 47.0(5) . . . . ?
O12 K2 O10 C33 105.0(4) . . . . ?
N4 K2 O10 C33 152.2(5) . . . . ?
O8 K2 O10 C33 -152.2(4) . . . . ?
N3 K2 O10 C33 -33.0(5) . . . . ?
O7 K2 O11 C37 85.6(4) . . . . ?
O10 K2 O11 C37 -73.5(4) . . . . ?
O9 K2 O11 C37 -17.4(4) . . . . ?
O12 K2 O11 C37 -145.3(4) . . . . ?
N4 K2 O11 C37 -156.8(4) . . . . ?
O8 K2 O11 C37 130.1(4) . . . . ?
N3 K2 O11 C37 28.2(4) . . . . ?
O7 K2 O11 C38 -145.5(4) . . . . ?
O10 K2 O11 C38 55.4(5) . . . . ?
O9 K2 O11 C38 111.5(4) . . . . ?
O12 K2 O11 C38 -16.4(4) . . . . ?
N4 K2 O11 C38 -27.9(5) . . . . ?
O8 K2 O11 C38 -101.0(4) . . . . ?
N3 K2 O11 C38 157.1(5) . . . . ?
O7 K2 O12 C40 -86.1(4) . . . . ?
O10 K2 O12 C40 65.6(4) . . . . ?
O9 K2 O12 C40 127.5(4) . . . . ?
O11 K2 O12 C40 -150.7(5) . . . . ?
N4 K2 O12 C40 18.1(4) . . . . ?
O8 K2 O12 C40 -27.9(4) . . . . ?
N3 K2 O12 C40 -157.4(4) . . . . ?
O7 K2 O12 C39 47.1(5) . . . . ?
O10 K2 O12 C39 -161.3(4) . . . . ?
O9 K2 O12 C39 -99.4(4) . . . . ?
O11 K2 O12 C39 -17.6(4) . . . . ?
N4 K2 O12 C39 151.2(5) . . . . ?
O8 K2 O12 C39 105.2(4) . . . . ?
N3 K2 O12 C39 -24.2(5) . . . . ?
C36 N3 C24 C25 69.7(6) . . . . ?
C30 N3 C24 C25 -168.5(5) . . . . ?
K2 N3 C24 C25 -49.6(6) . . . . ?
C26 O7 C25 C24 172.2(5) . . . . ?
K2 O7 C25 C24 -29.8(7) . . . . ?
N3 C24 C25 O7 54.6(7) . . . . ?
C25 O7 C26 C27 169.1(5) . . . . ?
K2 O7 C26 C27 9.5(7) . . . . ?
C28 O8 C27 C26 163.5(6) . . . . ?
K2 O8 C27 C26 -76.5(6) . . . . ?
O7 C26 C27 O8 53.2(8) . . . . ?
C27 O8 C28 C29 73.7(8) . . . . ?
K2 O8 C28 C29 -32.6(7) . . . . ?
C35 N4 C29 C28 72.9(6) . . . . ?
C41 N4 C29 C28 -166.7(5) . . . . ?
K2 N4 C29 C28 -47.7(6) . . . . ?
O8 C28 C29 N4 56.3(7) . . . . ?
C24 N3 C30 C31 74.3(7) . . . . ?
C36 N3 C30 C31 -162.7(6) . . . . ?
K2 N3 C30 C31 -43.7(7) . . . . ?
C32 O9 C31 C30 170.2(6) . . . . ?
K2 O9 C31 C30 -49.3(6) . . . . ?
N3 C30 C31 O9 63.2(8) . . . . ?
C31 O9 C32 C33 -176.6(6) . . . . ?
K2 O9 C32 C33 42.3(7) . . . . ?
C34 O10 C33 C32 -179.2(6) . . . . ?
K2 O10 C33 C32 53.5(7) . . . . ?
O9 C32 C33 O10 -63.1(8) . . . . ?
C33 O10 C34 C35 173.7(6) . . . . ?
K2 O10 C34 C35 -58.1(6) . . . . ?
C29 N4 C35 C34 -162.6(5) . . . . ?
C41 N4 C35 C34 77.3(7) . . . . ?
K2 N4 C35 C34 -39.9(6) . . . . ?
O10 C34 C35 N4 68.5(7) . . . . ?
C24 N3 C36 C37 -156.3(5) . . . . ?
C30 N3 C36 C37 81.4(7) . . . . ?
K2 N3 C36 C37 -37.6(6) . . . . ?
C38 O11 C37 C36 168.7(5) . . . . ?
K2 O11 C37 C36 -60.6(6) . . . . ?
N3 C36 C37 O11 68.3(7) . . . . ?
C37 O11 C38 C39 176.9(5) . . . . ?
K2 O11 C38 C39 47.6(6) . . . . ?
C40 O12 C39 C38 -175.7(5) . . . . ?
K2 O12 C39 C38 48.9(6) . . . . ?
O11 C38 C39 O12 -64.1(7) . . . . ?
C39 O12 C40 C41 176.6(5) . . . . ?
K2 O12 C40 C41 -48.6(6) . . . . ?
C29 N4 C41 C40 74.4(7) . . . . ?
C35 N4 C41 C40 -164.7(6) . . . . ?
K2 N4 C41 C40 -47.1(6) . . . . ?
O12 C40 C41 N4 66.6(7) . . . . ?
O14 K3 N5 C42 -27.5(5) . . . . ?
O16 K3 N5 C42 -137.5(4) . . . . ?
O15 K3 N5 C42 -127.7(4) . . . . ?
O17 K3 N5 C42 104.4(4) . . . . ?
O18 K3 N5 C42 94.3(4) . . . . ?
O13 K3 N5 C42 -16.4(4) . . . . ?
N6 K3 N5 C42 -77(10) . . . . ?
O14 K3 N5 C48 93.7(4) . . . . ?
O16 K3 N5 C48 -16.2(5) . . . . ?
O15 K3 N5 C48 -6.5(4) . . . . ?
O17 K3 N5 C48 -134.4(4) . . . . ?
O18 K3 N5 C48 -144.5(4) . . . . ?
O13 K3 N5 C48 104.8(4) . . . . ?
N6 K3 N5 C48 45(10) . . . . ?
O14 K3 N5 C54 -147.2(5) . . . . ?
O16 K3 N5 C54 102.9(5) . . . . ?
O15 K3 N5 C54 112.6(5) . . . . ?
O17 K3 N5 C54 -15.3(4) . . . . ?
O18 K3 N5 C54 -25.4(5) . . . . ?
O13 K3 N5 C54 -136.1(5) . . . . ?
N6 K3 N5 C54 164(10) . . . . ?
O14 K3 N6 C53 -127.8(5) . . . . ?
O16 K3 N6 C53 -17.0(4) . . . . ?
O15 K3 N6 C53 -27.6(5) . . . . ?
O17 K3 N6 C53 100.7(4) . . . . ?
O18 K3 N6 C53 110.8(4) . . . . ?
O13 K3 N6 C53 -138.0(4) . . . . ?
N5 K3 N6 C53 -78(10) . . . . ?
O14 K3 N6 C59 112.3(5) . . . . ?
O16 K3 N6 C59 -136.9(4) . . . . ?
O15 K3 N6 C59 -147.5(4) . . . . ?
O17 K3 N6 C59 -19.2(5) . . . . ?
O18 K3 N6 C59 -9.2(4) . . . . ?
O13 K3 N6 C59 102.1(4) . . . . ?
N5 K3 N6 C59 162(10) . . . . ?
O14 K3 N6 C47 -6.9(5) . . . . ?
O16 K3 N6 C47 103.9(5) . . . . ?
O15 K3 N6 C47 93.3(5) . . . . ?
O17 K3 N6 C47 -138.4(5) . . . . ?
O18 K3 N6 C47 -128.4(5) . . . . ?
O13 K3 N6 C47 -17.1(5) . . . . ?
N5 K3 N6 C47 43(10) . . . . ?
O14 K3 O13 C43 153.1(6) . . . . ?
O16 K3 O13 C43 89.5(5) . . . . ?
O15 K3 O13 C43 38.4(5) . . . . ?
O17 K3 O13 C43 -65.3(5) . . . . ?
O18 K3 O13 C43 -124.7(5) . . . . ?
N6 K3 O13 C43 163.5(5) . . . . ?
N5 K3 O13 C43 -15.6(5) . . . . ?
O14 K3 O13 C44 22.6(5) . . . . ?
O16 K3 O13 C44 -41.0(6) . . . . ?
O15 K3 O13 C44 -92.1(6) . . . . ?
O17 K3 O13 C44 164.3(5) . . . . ?
O18 K3 O13 C44 104.8(6) . . . . ?
N6 K3 O13 C44 33.0(6) . . . . ?
N5 K3 O13 C44 -146.1(6) . . . . ?
O16 K3 O14 C45 144.2(8) . . . . ?
O15 K3 O14 C45 85.8(8) . . . . ?
O17 K3 O14 C45 -58.6(9) . . . . ?
O18 K3 O14 C45 -113.0(8) . . . . ?
O13 K3 O14 C45 7.9(8) . . . . ?
N6 K3 O14 C45 -161.9(9) . . . . ?
N5 K3 O14 C45 18.9(9) . . . . ?
O16 K3 O14 C46 -79.9(7) . . . . ?
O15 K3 O14 C46 -138.3(7) . . . . ?
O17 K3 O14 C46 77.3(7) . . . . ?
O18 K3 O14 C46 22.9(7) . . . . ?
O13 K3 O14 C46 143.8(7) . . . . ?
N6 K3 O14 C46 -25.9(7) . . . . ?
N5 K3 O14 C46 154.9(7) . . . . ?
O14 K3 O15 C49 -135.6(4) . . . . ?
O16 K3 O15 C49 145.6(5) . . . . ?
O17 K3 O15 C49 20.7(4) . . . . ?
O18 K3 O15 C49 76.9(5) . . . . ?
O13 K3 O15 C49 -78.1(4) . . . . ?
N6 K3 O15 C49 156.2(4) . . . . ?
N5 K3 O15 C49 -24.7(4) . . . . ?
O14 K3 O15 C50 90.8(4) . . . . ?
O16 K3 O15 C50 12.0(4) . . . . ?
O17 K3 O15 C50 -112.9(4) . . . . ?
O18 K3 O15 C50 -56.7(5) . . . . ?
O13 K3 O15 C50 148.2(4) . . . . ?
N6 K3 O15 C50 22.6(5) . . . . ?
N5 K3 O15 C50 -158.3(5) . . . . ?
O14 K3 O16 C52 42.3(5) . . . . ?
O15 K3 O16 C52 156.6(5) . . . . ?
O17 K3 O16 C52 -118.9(5) . . . . ?
O18 K3 O16 C52 -57.6(5) . . . . ?
O13 K3 O16 C52 92.9(5) . . . . ?
N6 K3 O16 C52 -12.7(5) . . . . ?
N5 K3 O16 C52 166.3(5) . . . . ?
O14 K3 O16 C51 -92.9(4) . . . . ?
O15 K3 O16 C51 21.4(4) . . . . ?
O17 K3 O16 C51 106.0(4) . . . . ?
O18 K3 O16 C51 167.2(4) . . . . ?
O13 K3 O16 C51 -42.3(5) . . . . ?
N6 K3 O16 C51 -147.9(4) . . . . ?
N5 K3 O16 C51 31.1(4) . . . . ?
O14 K3 O17 C55 85.9(5) . . . . ?
O16 K3 O17 C55 -123.0(5) . . . . ?
O15 K3 O17 C55 -60.3(5) . . . . ?
O18 K3 O17 C55 154.3(6) . . . . ?
O13 K3 O17 C55 32.8(5) . . . . ?
N6 K3 O17 C55 164.4(5) . . . . ?
N5 K3 O17 C55 -15.6(5) . . . . ?
O14 K3 O17 C56 -47.0(5) . . . . ?
O16 K3 O17 C56 104.1(5) . . . . ?
O15 K3 O17 C56 166.8(4) . . . . ?
O18 K3 O17 C56 21.3(4) . . . . ?
O13 K3 O17 C56 -100.1(5) . . . . ?
N6 K3 O17 C56 31.5(5) . . . . ?
N5 K3 O17 C56 -148.6(5) . . . . ?
O14 K3 O18 C57 152.8(5) . . . . ?
O16 K3 O18 C57 -113.6(4) . . . . ?
O15 K3 O18 C57 -57.7(5) . . . . ?
O17 K3 O18 C57 11.9(4) . . . . ?
O13 K3 O18 C57 92.8(5) . . . . ?
N6 K3 O18 C57 -158.0(5) . . . . ?
N5 K3 O18 C57 22.1(5) . . . . ?
O14 K3 O18 C58 -73.2(4) . . . . ?
O16 K3 O18 C58 20.5(4) . . . . ?
O15 K3 O18 C58 76.4(5) . . . . ?
O17 K3 O18 C58 145.9(5) . . . . ?
O13 K3 O18 C58 -133.2(4) . . . . ?
N6 K3 O18 C58 -24.0(4) . . . . ?
N5 K3 O18 C58 156.2(4) . . . . ?
C48 N5 C42 C43 -74.3(7) . . . . ?
C54 N5 C42 C43 165.5(6) . . . . ?
K3 N5 C42 C43 47.9(6) . . . . ?
C44 O13 C43 C42 175.0(7) . . . . ?
K3 O13 C43 C42 45.6(7) . . . . ?
N5 C42 C43 O13 -64.2(8) . . . . ?
C43 O13 C44 C45 174.7(8) . . . . ?
K3 O13 C44 C45 -51.9(10) . . . . ?
C46 O14 C45 C44 -175.2(10) . . . . ?
K3 O14 C45 C44 -37.6(14) . . . . ?
O13 C44 C45 O14 61.2(14) . . . . ?
C45 O14 C46 C47 -163.4(9) . . . . ?
K3 O14 C46 C47 57.2(10) . . . . ?
O14 C46 C47 N6 -65.7(11) . . . . ?
C53 N6 C47 C46 160.0(7) . . . . ?
C59 N6 C47 C46 -80.1(8) . . . . ?
K3 N6 C47 C46 39.4(8) . . . . ?
C42 N5 C48 C49 157.0(6) . . . . ?
C54 N5 C48 C49 -82.1(7) . . . . ?
K3 N5 C48 C49 35.5(6) . . . . ?
C50 O15 C49 C48 -170.4(5) . . . . ?
K3 O15 C49 C48 54.5(6) . . . . ?
N5 C48 C49 O15 -61.4(7) . . . . ?
C49 O15 C50 C51 -178.6(5) . . . . ?
K3 O15 C50 C51 -43.4(6) . . . . ?
C52 O16 C51 C50 167.8(6) . . . . ?
K3 O16 C51 C50 -53.0(6) . . . . ?
O15 C50 C51 O16 64.9(7) . . . . ?
C51 O16 C52 C53 176.4(6) . . . . ?
K3 O16 C52 C53 40.6(8) . . . . ?
C59 N6 C53 C52 166.1(6) . . . . ?
C47 N6 C53 C52 -73.9(7) . . . . ?
K3 N6 C53 C52 45.9(7) . . . . ?
O16 C52 C53 N6 -58.9(9) . . . . ?
C42 N5 C54 C55 -72.8(8) . . . . ?
C48 N5 C54 C55 166.8(6) . . . . ?
K3 N5 C54 C55 46.6(8) . . . . ?
C56 O17 C55 C54 179.1(7) . . . . ?
K3 O17 C55 C54 45.6(8) . . . . ?
N5 C54 C55 O17 -65.1(10) . . . . ?
C55 O17 C56 C57 172.9(6) . . . . ?
K3 O17 C56 C57 -52.1(7) . . . . ?
C58 O18 C57 C56 -177.7(6) . . . . ?
K3 O18 C57 C56 -42.4(7) . . . . ?
O17 C56 C57 O18 63.2(8) . . . . ?
C57 O18 C58 C59 -168.8(5) . . . . ?
K3 O18 C58 C59 55.1(6) . . . . ?
C53 N6 C59 C58 -79.6(7) . . . . ?
C47 N6 C59 C58 159.8(6) . . . . ?
K3 N6 C59 C58 40.8(7) . . . . ?
O18 C58 C59 N6 -66.1(7) . . . . ?
C2 C1 Ge1 Sn8 -148.2(6) . . . . ?
C2 C1 Ge1 Sn7 -8.4(8) . . . . ?
C2 C1 Ge1 Sn2 139.6(7) . . . . ?
C2 C1 Ge1 Sn3 67.0(7) . . . . ?
C1 Ge1 Sn2 Sn9 -139.0(2) . . . . ?
Sn8 Ge1 Sn2 Sn9 104.384(18) . . . . ?
Sn7 Ge1 Sn2 Sn9 12.90(3) . . . . ?
Sn3 Ge1 Sn2 Sn9 -33.258(17) . . . . ?
C1 Ge1 Sn2 Sn8 116.6(2) . . . . ?
Sn7 Ge1 Sn2 Sn8 -91.48(2) . . . . ?
Sn3 Ge1 Sn2 Sn8 -137.64(2) . . . . ?
C1 Ge1 Sn2 Sn5 162.9(2) . . . . ?
Sn8 Ge1 Sn2 Sn5 46.247(16) . . . . ?
Sn7 Ge1 Sn2 Sn5 -45.23(2) . . . . ?
Sn3 Ge1 Sn2 Sn5 -91.395(16) . . . . ?
C1 Ge1 Sn2 Sn3 -105.7(2) . . . . ?
Sn8 Ge1 Sn2 Sn3 137.64(2) . . . . ?
Sn7 Ge1 Sn2 Sn3 46.16(2) . . . . ?
C1 Ge1 Sn3 Sn9 133.4(3) . . . . ?
Sn8 Ge1 Sn3 Sn9 -11.79(3) . . . . ?
Sn7 Ge1 Sn3 Sn9 -102.643(19) . . . . ?
Sn2 Ge1 Sn3 Sn9 33.448(18) . . . . ?
C1 Ge1 Sn3 Sn7 -123.9(3) . . . . ?
Sn8 Ge1 Sn3 Sn7 90.85(3) . . . . ?
Sn2 Ge1 Sn3 Sn7 136.091(19) . . . . ?
C1 Ge1 Sn3 Sn6 -170.6(3) . . . . ?
Sn8 Ge1 Sn3 Sn6 44.16(3) . . . . ?
Sn7 Ge1 Sn3 Sn6 -46.691(15) . . . . ?
Sn2 Ge1 Sn3 Sn6 89.400(16) . . . . ?
C1 Ge1 Sn3 Sn2 100.0(3) . . . . ?
Sn8 Ge1 Sn3 Sn2 -45.24(2) . . . . ?
Sn7 Ge1 Sn3 Sn2 -136.091(19) . . . . ?
Sn9 Sn2 Sn3 Ge1 140.28(2) . . . . ?
Sn8 Sn2 Sn3 Ge1 34.140(18) . . . . ?
Sn5 Sn2 Sn3 Ge1 90.588(19) . . . . ?
Ge1 Sn2 Sn3 Sn9 -140.28(2) . . . . ?
Sn8 Sn2 Sn3 Sn9 -106.143(17) . . . . ?
Sn5 Sn2 Sn3 Sn9 -49.695(15) . . . . ?
Ge1 Sn2 Sn3 Sn7 -35.079(17) . . . . ?
Sn9 Sn2 Sn3 Sn7 105.204(18) . . . . ?
Sn8 Sn2 Sn3 Sn7 -0.939(18) . . . . ?
Sn5 Sn2 Sn3 Sn7 55.509(17) . . . . ?
Ge1 Sn2 Sn3 Sn6 -90.356(18) . . . . ?
Sn9 Sn2 Sn3 Sn6 49.926(14) . . . . ?
Sn8 Sn2 Sn3 Sn6 -56.217(16) . . . . ?
Sn5 Sn2 Sn3 Sn6 0.232(15) . . . . ?
Sn6 Sn4 Sn5 Sn8 127.239(17) . . . . ?
Sn7 Sn4 Sn5 Sn8 81.494(18) . . . . ?
Sn6 Sn4 Sn5 Sn9 19.712(16) . . . . ?
Sn8 Sn4 Sn5 Sn9 -107.527(18) . . . . ?
Sn7 Sn4 Sn5 Sn9 -26.03(2) . . . . ?
Sn6 Sn4 Sn5 Sn2 80.325(16) . . . . ?
Sn8 Sn4 Sn5 Sn2 -46.914(15) . . . . ?
Sn7 Sn4 Sn5 Sn2 34.58(2) . . . . ?
Ge1 Sn2 Sn5 Sn8 -45.112(17) . . . . ?
Sn9 Sn2 Sn5 Sn8 -149.396(19) . . . . ?
Sn3 Sn2 Sn5 Sn8 -101.084(17) . . . . ?
Ge1 Sn2 Sn5 Sn9 104.284(19) . . . . ?
Sn8 Sn2 Sn5 Sn9 149.396(19) . . . . ?
Sn3 Sn2 Sn5 Sn9 48.313(14) . . . . ?
Ge1 Sn2 Sn5 Sn4 1.205(19) . . . . ?
Sn9 Sn2 Sn5 Sn4 -103.080(17) . . . . ?
Sn8 Sn2 Sn5 Sn4 46.317(16) . . . . ?
Sn3 Sn2 Sn5 Sn4 -54.767(17) . . . . ?
Sn8 Sn4 Sn6 Sn9 24.67(2) . . . . ?
Sn7 Sn4 Sn6 Sn9 106.02(2) . . . . ?
Sn5 Sn4 Sn6 Sn9 -20.348(17) . . . . ?
Sn8 Sn4 Sn6 Sn7 -81.351(18) . . . . ?
Sn5 Sn4 Sn6 Sn7 -126.367(17) . . . . ?
Sn8 Sn4 Sn6 Sn3 -35.51(2) . . . . ?
Sn7 Sn4 Sn6 Sn3 45.838(16) . . . . ?
Sn5 Sn4 Sn6 Sn3 -80.529(16) . . . . ?
Ge1 Sn3 Sn6 Sn9 -105.556(19) . . . . ?
Sn7 Sn3 Sn6 Sn9 -151.538(18) . . . . ?
Sn2 Sn3 Sn6 Sn9 -50.124(15) . . . . ?
Ge1 Sn3 Sn6 Sn7 45.983(17) . . . . ?
Sn9 Sn3 Sn6 Sn7 151.538(18) . . . . ?
Sn2 Sn3 Sn6 Sn7 101.414(16) . . . . ?
Ge1 Sn3 Sn6 Sn4 -0.03(2) . . . . ?
Sn9 Sn3 Sn6 Sn4 105.524(18) . . . . ?
Sn7 Sn3 Sn6 Sn4 -46.014(16) . . . . ?
Sn2 Sn3 Sn6 Sn4 55.400(17) . . . . ?
C1 Ge1 Sn7 Sn6 150.2(3) . . . . ?
Sn8 Ge1 Sn7 Sn6 -64.59(2) . . . . ?
Sn2 Ge1 Sn7 Sn6 5.32(3) . . . . ?
Sn3 Ge1 Sn7 Sn6 52.376(16) . . . . ?
C1 Ge1 Sn7 Sn4 -151.4(3) . . . . ?
Sn8 Ge1 Sn7 Sn4 -6.15(2) . . . . ?
Sn2 Ge1 Sn7 Sn4 63.76(2) . . . . ?
Sn3 Ge1 Sn7 Sn4 110.813(17) . . . . ?
C1 Ge1 Sn7 Sn3 97.8(3) . . . . ?
Sn8 Ge1 Sn7 Sn3 -116.96(2) . . . . ?
Sn2 Ge1 Sn7 Sn3 -47.05(2) . . . . ?
Sn9 Sn6 Sn7 Ge1 -23.09(2) . . . . ?
Sn4 Sn6 Sn7 Ge1 77.628(18) . . . . ?
Sn3 Sn6 Sn7 Ge1 -49.112(17) . . . . ?
Sn9 Sn6 Sn7 Sn4 -100.72(2) . . . . ?
Sn3 Sn6 Sn7 Sn4 -126.739(17) . . . . ?
Sn9 Sn6 Sn7 Sn3 26.019(17) . . . . ?
Sn4 Sn6 Sn7 Sn3 126.739(17) . . . . ?
Sn6 Sn4 Sn7 Ge1 -102.677(18) . . . . ?
Sn8 Sn4 Sn7 Ge1 5.534(18) . . . . ?
Sn5 Sn4 Sn7 Ge1 -52.06(2) . . . . ?
Sn8 Sn4 Sn7 Sn6 108.211(17) . . . . ?
Sn5 Sn4 Sn7 Sn6 50.618(16) . . . . ?
Sn6 Sn4 Sn7 Sn3 -47.503(16) . . . . ?
Sn8 Sn4 Sn7 Sn3 60.708(18) . . . . ?
Sn5 Sn4 Sn7 Sn3 3.11(2) . . . . ?
Sn9 Sn3 Sn7 Ge1 93.69(2) . . . . ?
Sn6 Sn3 Sn7 Ge1 118.48(2) . . . . ?
Sn2 Sn3 Sn7 Ge1 35.342(17) . . . . ?
Ge1 Sn3 Sn7 Sn6 -118.48(2) . . . . ?
Sn9 Sn3 Sn7 Sn6 -24.784(17) . . . . ?
Sn2 Sn3 Sn7 Sn6 -83.135(16) . . . . ?
Ge1 Sn3 Sn7 Sn4 -72.86(2) . . . . ?
Sn9 Sn3 Sn7 Sn4 20.83(2) . . . . ?
Sn6 Sn3 Sn7 Sn4 45.615(16) . . . . ?
Sn2 Sn3 Sn7 Sn4 -37.521(19) . . . . ?
C1 Ge1 Sn8 Sn5 -145.8(3) . . . . ?
Sn7 Ge1 Sn8 Sn5 65.51(2) . . . . ?
Sn2 Ge1 Sn8 Sn5 -50.155(17) . . . . ?
Sn3 Ge1 Sn8 Sn5 -4.16(3) . . . . ?
C1 Ge1 Sn8 Sn4 154.9(3) . . . . ?
Sn7 Ge1 Sn8 Sn4 6.16(2) . . . . ?
Sn2 Ge1 Sn8 Sn4 -109.506(17) . . . . ?
Sn3 Ge1 Sn8 Sn4 -63.51(3) . . . . ?
C1 Ge1 Sn8 Sn2 -95.6(3) . . . . ?
Sn7 Ge1 Sn8 Sn2 115.66(2) . . . . ?
Sn3 Ge1 Sn8 Sn2 46.00(2) . . . . ?
Sn9 Sn5 Sn8 Ge1 19.51(3) . . . . ?
Sn4 Sn5 Sn8 Ge1 -78.03(2) . . . . ?
Sn2 Sn5 Sn8 Ge1 47.764(18) . . . . ?
Sn9 Sn5 Sn8 Sn4 97.538(19) . . . . ?
Sn2 Sn5 Sn8 Sn4 125.796(16) . . . . ?
Sn9 Sn5 Sn8 Sn2 -28.258(17) . . . . ?
Sn4 Sn5 Sn8 Sn2 -125.796(16) . . . . ?
Sn6 Sn4 Sn8 Ge1 52.30(2) . . . . ?
Sn7 Sn4 Sn8 Ge1 -5.537(18) . . . . ?
Sn5 Sn4 Sn8 Ge1 102.268(19) . . . . ?
Sn6 Sn4 Sn8 Sn5 -49.965(16) . . . . ?
Sn7 Sn4 Sn8 Sn5 -107.805(16) . . . . ?
Sn6 Sn4 Sn8 Sn2 -2.87(2) . . . . ?
Sn7 Sn4 Sn8 Sn2 -60.709(18) . . . . ?
Sn5 Sn4 Sn8 Sn2 47.096(15) . . . . ?
Sn9 Sn2 Sn8 Ge1 -92.79(2) . . . . ?
Sn5 Sn2 Sn8 Ge1 -120.19(2) . . . . ?
Sn3 Sn2 Sn8 Ge1 -34.576(18) . . . . ?
Ge1 Sn2 Sn8 Sn5 120.19(2) . . . . ?
Sn9 Sn2 Sn8 Sn5 27.391(17) . . . . ?
Sn3 Sn2 Sn8 Sn5 85.609(16) . . . . ?
Ge1 Sn2 Sn8 Sn4 73.63(2) . . . . ?
Sn9 Sn2 Sn8 Sn4 -19.16(2) . . . . ?
Sn5 Sn2 Sn8 Sn4 -46.557(15) . . . . ?
Sn3 Sn2 Sn8 Sn4 39.053(19) . . . . ?
Sn7 Sn6 Sn9 Sn3 -26.873(18) . . . . ?
Sn4 Sn6 Sn9 Sn3 -92.986(18) . . . . ?
Sn7 Sn6 Sn9 Sn2 30.98(2) . . . . ?
Sn4 Sn6 Sn9 Sn2 -35.13(2) . . . . ?
Sn3 Sn6 Sn9 Sn2 57.853(15) . . . . ?
Sn7 Sn6 Sn9 Sn5 86.538(19) . . . . ?
Sn4 Sn6 Sn9 Sn5 20.425(17) . . . . ?
Sn3 Sn6 Sn9 Sn5 113.411(15) . . . . ?
Ge1 Sn3 Sn9 Sn6 81.380(19) . . . . ?
Sn7 Sn3 Sn9 Sn6 24.462(16) . . . . ?
Sn2 Sn3 Sn9 Sn6 114.065(16) . . . . ?
Ge1 Sn3 Sn9 Sn2 -32.686(18) . . . . ?
Sn7 Sn3 Sn9 Sn2 -89.603(17) . . . . ?
Sn6 Sn3 Sn9 Sn2 -114.065(16) . . . . ?
Ge1 Sn3 Sn9 Sn5 21.15(2) . . . . ?
Sn7 Sn3 Sn9 Sn5 -35.77(2) . . . . ?
Sn6 Sn3 Sn9 Sn5 -60.234(15) . . . . ?
Sn2 Sn3 Sn9 Sn5 53.831(15) . . . . ?
Ge1 Sn2 Sn9 Sn6 -24.28(2) . . . . ?
Sn8 Sn2 Sn9 Sn6 32.85(2) . . . . ?
Sn5 Sn2 Sn9 Sn6 59.604(16) . . . . ?
Sn3 Sn2 Sn9 Sn6 -57.197(16) . . . . ?
Ge1 Sn2 Sn9 Sn3 32.915(17) . . . . ?
Sn8 Sn2 Sn9 Sn3 90.051(18) . . . . ?
Sn5 Sn2 Sn9 Sn3 116.800(16) . . . . ?
Ge1 Sn2 Sn9 Sn5 -83.885(18) . . . . ?
Sn8 Sn2 Sn9 Sn5 -26.749(16) . . . . ?
Sn3 Sn2 Sn9 Sn5 -116.800(16) . . . . ?
Sn8 Sn5 Sn9 Sn6 -84.719(19) . . . . ?
Sn4 Sn5 Sn9 Sn6 -19.875(16) . . . . ?
Sn2 Sn5 Sn9 Sn6 -113.930(16) . . . . ?
Sn8 Sn5 Sn9 Sn3 -26.85(2) . . . . ?
Sn4 Sn5 Sn9 Sn3 37.99(2) . . . . ?
Sn2 Sn5 Sn9 Sn3 -56.065(16) . . . . ?
Sn8 Sn5 Sn9 Sn2 29.211(18) . . . . ?
Sn4 Sn5 Sn9 Sn2 94.055(18) . . . . ?
N7 C61 C62 N8 -73(3) . . . . ?
